data_4350209
loop_
_publ_author_name
'Zinn, Paul J.'
'Powell, Douglas R.'
'Day, Victor W.'
'Hendrich, Michael P.'
'Sorrell, Thomas N.'
'Borovik, A. S.'

_publ_section_title
;
 Pyrazolate-bridging dinucleating ligands containing hydrogen-bond donors:
 synthesis and structure of their cobalt analogues.
;
_journal_issue 9
_journal_name_full 'Inorganic chemistry'
_journal_page_first 3484
_journal_page_last 3486
_journal_paper_doi 10.1021/ic060009n
_journal_volume 45
_journal_year 2006
_chemical_formula_sum 'C61 H126 Cl Co2 N15 O5'
_chemical_formula_weight 1303.08
_space_group_IT_number 4
_space_group_name_Hall 'P 2yb'
_space_group_name_H-M_alt 'P 1 21 1'
_symmetry_cell_setting monoclinic
_symmetry_space_group_name_H-M 'P 1 21 1'
_atom_sites_solution_hydrogens geom
_atom_sites_solution_primary direct
_atom_sites_solution_secondary difmap
_audit_creation_method SHELXL-97
_cell_angle_alpha 90.00
_cell_angle_beta 99.132(5)
_cell_angle_gamma 90.00
_cell_formula_units_Z 4
_cell_length_a 15.293(3)
_cell_length_b 22.333(4)
_cell_length_c 21.971(4)
_cell_measurement_reflns_used 7738
_cell_measurement_temperature 100(2)
_cell_measurement_theta_max 20.79
_cell_measurement_theta_min 2.13
_cell_volume 7409(2)
_computing_cell_refinement 'Bruker SAINT'
_computing_data_collection 'Bruker SMART'
_computing_data_reduction 'Bruker SAINT'
_computing_molecular_graphics 'Bruker SHELXTL'
_computing_publication_material 'Bruker SHELXTL'
_computing_structure_refinement 'Bruker SHELXTL'
_computing_structure_solution 'Bruker SHELXTL'
_diffrn_ambient_temperature 100(2)
_diffrn_measured_fraction_theta_full 0.994
_diffrn_measured_fraction_theta_max 0.994
_diffrn_measurement_device_type 'Bruker SMART APEX CCD area detector'
_diffrn_measurement_method 'phi and omega scans'
_diffrn_radiation_monochromator graphite
_diffrn_radiation_source 'fine-focus sealed tube'
_diffrn_radiation_type MoK\a
_diffrn_radiation_wavelength 0.71073
_diffrn_reflns_av_R_equivalents 0.0910
_diffrn_reflns_av_sigmaI/netI 0.2062
_diffrn_reflns_limit_h_max 21
_diffrn_reflns_limit_h_min -21
_diffrn_reflns_limit_k_max 31
_diffrn_reflns_limit_k_min -31
_diffrn_reflns_limit_l_max 30
_diffrn_reflns_limit_l_min -30
_diffrn_reflns_number 88982
_diffrn_reflns_theta_full 30.03
_diffrn_reflns_theta_max 30.03
_diffrn_reflns_theta_min 2.32
_diffrn_standards_decay_% 0.00
_exptl_absorpt_coefficient_mu 0.536
_exptl_absorpt_correction_T_max 0.5975
_exptl_absorpt_correction_T_min 0.5563
_exptl_absorpt_correction_type empirical
_exptl_crystal_colour Purple/wine
_exptl_crystal_density_diffrn 1.168
_exptl_crystal_density_meas 0
_exptl_crystal_density_method 'not measured'
_exptl_crystal_description Rectangular
_exptl_crystal_F_000 2832
_exptl_crystal_size_max 0.26
_exptl_crystal_size_mid 0.22
_exptl_crystal_size_min 0.10
_refine_diff_density_max 0.739
_refine_diff_density_min -0.715
_refine_diff_density_rms 0.063
_refine_ls_abs_structure_details 'Flack H D (1983), Acta Cryst. A39, 876-881'
_refine_ls_abs_structure_Flack -0.007(9)
_refine_ls_extinction_method none
_refine_ls_goodness_of_fit_ref 0.752
_refine_ls_hydrogen_treatment mixed
_refine_ls_matrix_type full
_refine_ls_number_parameters 1573
_refine_ls_number_reflns 42956
_refine_ls_number_restraints 25
_refine_ls_restrained_S_all 0.765
_refine_ls_R_factor_all 0.1347
_refine_ls_R_factor_gt 0.0615
_refine_ls_shift/su_max 0.001
_refine_ls_shift/su_mean 0.000
_refine_ls_structure_factor_coef Fsqd
_refine_ls_weighting_details 'calc w=1/[\s^2^(Fo^2^)+(0.0322P)^2^+0.0000P] where P=(Fo^2^+2Fc^2^)/3'
_refine_ls_weighting_scheme calc
_refine_ls_wR_factor_gt 0.1062
_refine_ls_wR_factor_ref 0.1218
_reflns_number_gt 18819
_reflns_number_total 42956
_reflns_threshold_expression >2sigma(I)
_cod_data_source_file ic060009nrom20060102_055313.cif
_cod_data_source_block k28a
_cod_depositor_comments
;
The following automatic conversions were performed:

data item '_symmetry_cell_setting' value 'Monoclinic' was changed to
'monoclinic' in accordance with the
/home/saulius/struct/COD-crude-data/automatic-downloads/DataCite-retrospective/ACS/depositions/lib/dictionaries/cif_core.dic
dictionary named 'cif_core.dic' version 2.4.2 last updated on
2011-04-26.

Automatic conversion script
Id: cif_fix_values 6909 2019-04-08 15:41:33Z antanas 

 Corrected the value of the '_refine_diff_density_rms' data item
 by removing an ASCII start of heading (SOH) symbol.

 Antanas Vaitkus,
 2019-12-11
;
_cod_original_sg_symbol_H-M P2(1)
_cod_database_code 4350209

loop_
_symmetry_equiv_pos_as_xyz
'x, y, z'
'-x, y+1/2, -z'

loop_
_atom_site_label
_atom_site_type_symbol
_atom_site_fract_x
_atom_site_fract_y
_atom_site_fract_z
_atom_site_U_iso_or_equiv
_atom_site_adp_type
_atom_site_occupancy
_atom_site_symmetry_multiplicity
_atom_site_calc_flag
_atom_site_refinement_flags
Co1 Co -0.28468(3) 0.28079(2) -0.00202(2) 0.02624(12) Uani 1 1 d .
Co2 Co -0.02745(3) 0.27330(3) -0.01343(2) 0.02841(13) Uani 1 1 d .
Cl1 Cl -0.17749(6) 0.29108(4) -0.07992(4) 0.0286(2) Uani 1 1 d .
O1 O -0.41463(19) 0.12165(13) -0.07470(14) 0.0436(8) Uani 1 1 d .
O2 O -0.48784(19) 0.39279(13) -0.07025(13) 0.0427(8) Uani 1 1 d .
O3 O 0.11495(18) 0.17771(13) -0.11745(13) 0.0365(7) Uani 1 1 d .
O4 O 0.10072(18) 0.42874(12) -0.06763(13) 0.0390(8) Uani 1 1 d .
N1 N -0.3430(2) 0.27733(16) 0.08468(14) 0.0313(8) Uani 1 1 d .
N2 N 0.0833(2) 0.25154(15) 0.06512(16) 0.0339(9) Uani 1 1 d .
N3 N -0.3520(2) 0.20472(15) -0.02087(15) 0.0290(8) Uani 1 1 d .
N4 N -0.3575(2) 0.35517(16) -0.01390(15) 0.0332(9) Uani 1 1 d .
N5 N 0.0212(2) 0.19954(15) -0.04826(16) 0.0330(9) Uani 1 1 d .
N6 N 0.0429(2) 0.34670(15) -0.02112(16) 0.0345(9) Uani 1 1 d .
N7 N -0.3078(2) 0.17534(16) -0.11195(17) 0.0331(9) Uani 1 1 d .
H7N H -0.271(2) 0.2066(18) -0.1030(16) 0.028(11) Uiso 1 1 d .
N8 N -0.3779(3) 0.35640(18) -0.11952(17) 0.0380(10) Uani 1 1 d .
H8N H -0.329(3) 0.352(2) -0.1220(19) 0.033(15) Uiso 1 1 d .
N9 N -0.0105(3) 0.23084(19) -0.14815(17) 0.0353(10) Uani 1 1 d .
H9N H -0.044(3) 0.250(2) -0.141(2) 0.051(19) Uiso 1 1 d .
N10 N -0.0433(3) 0.40151(16) -0.09723(17) 0.0370(10) Uani 1 1 d .
H10N H -0.088(3) 0.3797(17) -0.0903(17) 0.029(12) Uiso 1 1 d .
N11 N -0.1769(2) 0.27626(16) 0.06322(14) 0.0296(7) Uani 1 1 d .
N12 N -0.0913(2) 0.26393(14) 0.05776(15) 0.0294(8) Uani 1 1 d .
C1 C -0.3719(3) 0.21469(19) 0.08632(19) 0.0380(11) Uani 1 1 d .
H1A H -0.4155 0.2109 0.1149 0.046 Uiso 1 1 calc R
H1B H -0.3203 0.1891 0.1021 0.046 Uiso 1 1 calc R
C2 C -0.4134(3) 0.19314(18) 0.02246(19) 0.0349(11) Uani 1 1 d .
H2A H -0.4262 0.1497 0.0237 0.042 Uiso 1 1 calc R
H2B H -0.4699 0.2145 0.0090 0.042 Uiso 1 1 calc R
C3 C -0.3621(3) 0.1648(2) -0.0690(2) 0.0359(11) Uani 1 1 d .
C4 C -0.3015(3) 0.13847(19) -0.1669(2) 0.0367(11) Uani 1 1 d .
C5 C -0.4155(3) 0.32094(19) 0.0777(2) 0.0353(11) Uani 1 1 d .
H5A H -0.4279 0.3333 0.1188 0.042 Uiso 1 1 calc R
H5B H -0.4699 0.3028 0.0546 0.042 Uiso 1 1 calc R
C6 C -0.3882(3) 0.37572(19) 0.04258(19) 0.0368(11) Uani 1 1 d .
H6A H -0.4393 0.4031 0.0320 0.044 Uiso 1 1 calc R
H6B H -0.3401 0.3978 0.0688 0.044 Uiso 1 1 calc R
C7 C -0.4123(3) 0.36991(18) -0.0670(2) 0.0341(11) Uani 1 1 d .
C8 C -0.4294(3) 0.35095(19) -0.18114(19) 0.0346(10) Uani 1 1 d .
C9 C -0.2744(3) 0.2908(2) 0.13846(18) 0.0389(11) Uani 1 1 d .
H9A H -0.2864 0.2679 0.1748 0.047 Uiso 1 1 calc R
H9B H -0.2753 0.3340 0.1484 0.047 Uiso 1 1 calc R
C10 C -0.1858(3) 0.2738(2) 0.12331(17) 0.0335(10) Uani 1 1 d .
C11 C -0.1045(3) 0.25863(19) 0.1575(2) 0.0403(12) Uani 1 1 d .
H11 H -0.0909 0.2534 0.2009 0.048 Uiso 1 1 calc R
C12 C -0.0479(3) 0.25286(19) 0.11521(19) 0.0353(11) Uani 1 1 d .
C13 C 0.0472(3) 0.2310(2) 0.11965(18) 0.0392(11) Uani 1 1 d .
H13A H 0.0834 0.2470 0.1575 0.047 Uiso 1 1 calc R
H13B H 0.0489 0.1868 0.1218 0.047 Uiso 1 1 calc R
C14 C 0.1383(3) 0.2066(2) 0.0408(2) 0.0444(12) Uani 1 1 d .
H14A H 0.1726 0.1836 0.0751 0.053 Uiso 1 1 calc R
H14B H 0.1806 0.2264 0.0175 0.053 Uiso 1 1 calc R
C15 C 0.0773(3) 0.1642(2) -0.00195(19) 0.0369(11) Uani 1 1 d .
H15A H 0.1134 0.1359 -0.0222 0.044 Uiso 1 1 calc R
H15B H 0.0402 0.1407 0.0224 0.044 Uiso 1 1 calc R
C16 C 0.0470(3) 0.20125(18) -0.10396(19) 0.0303(10) Uani 1 1 d .
C17 C 0.0119(3) 0.25348(18) -0.20620(19) 0.0329(10) Uani 1 1 d .
C18 C 0.1268(3) 0.3109(2) 0.0761(2) 0.0455(13) Uani 1 1 d .
H18A H 0.1875 0.3051 0.0988 0.055 Uiso 1 1 calc R
H18B H 0.0935 0.3352 0.1024 0.055 Uiso 1 1 calc R
C19 C 0.1316(3) 0.3445(2) 0.0171(2) 0.0464(13) Uani 1 1 d .
H19A H 0.1532 0.3857 0.0268 0.056 Uiso 1 1 calc R
H19B H 0.1737 0.3243 -0.0060 0.056 Uiso 1 1 calc R
C20 C 0.0377(3) 0.39386(19) -0.0616(2) 0.0334(10) Uani 1 1 d .
C21 C -0.0700(3) 0.45490(19) -0.1367(2) 0.0357(11) Uani 1 1 d .
C22 C -0.2276(3) 0.1648(2) -0.1970(2) 0.0402(11) Uani 1 1 d .
H22A H -0.1709 0.1588 -0.1700 0.060 Uiso 1 1 calc R
H22B H -0.2380 0.2077 -0.2039 0.060 Uiso 1 1 calc R
H22C H -0.2262 0.1449 -0.2366 0.060 Uiso 1 1 calc R
C23 C -0.3885(3) 0.1424(2) -0.2137(2) 0.0494(13) Uani 1 1 d .
H23A H -0.4375 0.1262 -0.1950 0.074 Uiso 1 1 calc R
H23B H -0.3822 0.1192 -0.2506 0.074 Uiso 1 1 calc R
H23C H -0.4007 0.1843 -0.2251 0.074 Uiso 1 1 calc R
C24 C -0.2817(4) 0.0739(2) -0.1503(2) 0.0607(15) Uani 1 1 d .
H24A H -0.2288 0.0715 -0.1188 0.091 Uiso 1 1 calc R
H24B H -0.2714 0.0518 -0.1871 0.091 Uiso 1 1 calc R
H24C H -0.3322 0.0562 -0.1343 0.091 Uiso 1 1 calc R
C25 C -0.3651(3) 0.3282(2) -0.22218(19) 0.0458(13) Uani 1 1 d .
H25A H -0.3156 0.3563 -0.2207 0.069 Uiso 1 1 calc R
H25B H -0.3958 0.3247 -0.2647 0.069 Uiso 1 1 calc R
H25C H -0.3425 0.2888 -0.2076 0.069 Uiso 1 1 calc R
C26 C -0.4633(3) 0.4109(2) -0.2046(2) 0.0517(14) Uani 1 1 d .
H26A H -0.4132 0.4380 -0.2059 0.078 Uiso 1 1 calc R
H26B H -0.5018 0.4274 -0.1772 0.078 Uiso 1 1 calc R
H26C H -0.4970 0.4065 -0.2462 0.078 Uiso 1 1 calc R
C27 C -0.5039(3) 0.3056(2) -0.1813(2) 0.0572(14) Uani 1 1 d .
H27A H -0.5440 0.3192 -0.1536 0.086 Uiso 1 1 calc R
H27B H -0.4788 0.2666 -0.1674 0.086 Uiso 1 1 calc R
H27C H -0.5368 0.3017 -0.2232 0.086 Uiso 1 1 calc R
C28 C -0.0667(3) 0.29174(19) -0.23489(19) 0.0383(11) Uani 1 1 d .
H28A H -0.1195 0.2665 -0.2442 0.057 Uiso 1 1 calc R
H28B H -0.0537 0.3101 -0.2730 0.057 Uiso 1 1 calc R
H28C H -0.0773 0.3232 -0.2059 0.057 Uiso 1 1 calc R
C29 C 0.0223(3) 0.2005(2) -0.24835(19) 0.0408(11) Uani 1 1 d .
H29A H 0.0737 0.1766 -0.2305 0.061 Uiso 1 1 calc R
H29B H 0.0308 0.2153 -0.2890 0.061 Uiso 1 1 calc R
H29C H -0.0311 0.1756 -0.2526 0.061 Uiso 1 1 calc R
C30 C 0.0947(3) 0.2925(2) -0.1955(2) 0.0429(12) Uani 1 1 d .
H30A H 0.1458 0.2680 -0.1779 0.064 Uiso 1 1 calc R
H30B H 0.0865 0.3249 -0.1668 0.064 Uiso 1 1 calc R
H30C H 0.1051 0.3096 -0.2348 0.064 Uiso 1 1 calc R
C31 C -0.1669(3) 0.4439(2) -0.1637(2) 0.0452(12) Uani 1 1 d .
H31A H -0.1720 0.4066 -0.1876 0.068 Uiso 1 1 calc R
H31B H -0.1890 0.4774 -0.1908 0.068 Uiso 1 1 calc R
H31C H -0.2021 0.4407 -0.1302 0.068 Uiso 1 1 calc R
C32 C -0.0141(3) 0.4601(2) -0.1871(2) 0.0464(13) Uani 1 1 d .
H32A H 0.0486 0.4617 -0.1688 0.070 Uiso 1 1 calc R
H32B H -0.0301 0.4966 -0.2109 0.070 Uiso 1 1 calc R
H32C H -0.0244 0.4252 -0.2144 0.070 Uiso 1 1 calc R
C33 C -0.0617(3) 0.51207(19) -0.0969(2) 0.0475(13) Uani 1 1 d .
H33A H 0.0002 0.5176 -0.0779 0.071 Uiso 1 1 calc R
H33B H -0.0989 0.5083 -0.0647 0.071 Uiso 1 1 calc R
H33C H -0.0812 0.5467 -0.1230 0.071 Uiso 1 1 calc R
Co11 Co -0.77857(4) 0.71179(3) -0.48217(2) 0.03217(14) Uani 1 1 d .
Co12 Co -0.51404(4) 0.73346(3) -0.46593(3) 0.03613(15) Uani 1 1 d .
Cl11 Cl -0.63731(7) 0.71265(5) -0.40037(4) 0.0324(2) Uani 1 1 d .
O41 O -0.9002(2) 0.87068(15) -0.42806(15) 0.0533(9) Uani 1 1 d .
O42 O -0.9229(2) 0.57690(14) -0.41540(14) 0.0523(9) Uani 1 1 d .
O43 O -0.3519(2) 0.84822(15) -0.35076(15) 0.0560(9) Uani 1 1 d .
O44 O -0.3682(2) 0.57315(15) -0.43196(15) 0.0548(9) Uani 1 1 d .
N41 N -0.8716(2) 0.70622(16) -0.57101(15) 0.0373(9) Uani 1 1 d .
N42 N -0.4426(3) 0.76044(18) -0.54300(19) 0.0492(11) Uani 1 1 d .
N43 N -0.8508(2) 0.78371(17) -0.46967(15) 0.0370(9) Uani 1 1 d .
N44 N -0.8320(2) 0.63287(16) -0.46952(15) 0.0380(10) Uani 1 1 d .
N45 N -0.4547(2) 0.80738(16) -0.42839(19) 0.0431(10) Uani 1 1 d .
N46 N -0.4368(3) 0.66129(19) -0.46334(17) 0.0461(10) Uani 1 1 d .
N47 N -0.7664(3) 0.8309(2) -0.3887(2) 0.0555(14) Uani 1 1 d .
H47N H -0.736(4) 0.815(3) -0.395(3) 0.067 Uiso 1 1 d .
N48 N -0.8044(3) 0.62702(19) -0.36408(17) 0.0471(11) Uani 1 1 d .
H48N H -0.761(3) 0.653(2) -0.371(2) 0.056 Uiso 1 1 d .
N49 N -0.4513(3) 0.7799(2) -0.3274(2) 0.0480(12) Uani 1 1 d .
H49N H -0.481(3) 0.763(2) -0.338(3) 0.058 Uiso 1 1 d .
N50 N -0.4934(3) 0.60005(18) -0.39606(19) 0.0499(12) Uani 1 1 d .
H50N H -0.540(3) 0.626(2) -0.396(2) 0.060 Uiso 1 1 d .
N51 N -0.6971(2) 0.72115(16) -0.54486(15) 0.0365(9) Uani 1 1 d .
N52 N -0.6109(2) 0.73711(17) -0.53845(15) 0.0421(10) Uani 1 1 d .
C41 C -0.9142(3) 0.7651(2) -0.5775(2) 0.0480(13) Uani 1 1 d .
H41A H -0.9704 0.7624 -0.6067 0.058 Uiso 1 1 calc R
H41B H -0.8751 0.7939 -0.5945 0.058 Uiso 1 1 calc R
C42 C -0.9327(3) 0.7874(2) -0.5156(2) 0.0550(14) Uani 1 1 d .
H42A H -0.9536 0.8294 -0.5194 0.066 Uiso 1 1 calc R
H42B H -0.9797 0.7628 -0.5018 0.066 Uiso 1 1 calc R
C43 C -0.8447(3) 0.8302(2) -0.4298(2) 0.0440(12) Uani 1 1 d .
C44 C -0.7522(3) 0.8656(2) -0.3306(2) 0.0533(15) Uani 1 1 d .
C45 C -0.9330(3) 0.6569(2) -0.56338(19) 0.0474(13) Uani 1 1 d .
H45A H -0.9606 0.6416 -0.6042 0.057 Uiso 1 1 calc R
H45B H -0.9806 0.6714 -0.5414 0.057 Uiso 1 1 calc R
C46 C -0.8811(3) 0.6077(2) -0.5268(2) 0.0497(13) Uani 1 1 d .
H46A H -0.9220 0.5761 -0.5168 0.060 Uiso 1 1 calc R
H46B H -0.8392 0.5894 -0.5514 0.060 Uiso 1 1 calc R
C47 C -0.8579(3) 0.6108(2) -0.4182(2) 0.0395(12) Uani 1 1 d .
C48 C -0.8344(3) 0.6295(2) -0.30379(19) 0.0390(11) Uani 1 1 d .
C49 C -0.8212(3) 0.6949(2) -0.62212(19) 0.0422(12) Uani 1 1 d .
H49A H -0.8506 0.7149 -0.6601 0.051 Uiso 1 1 calc R
H49B H -0.8193 0.6513 -0.6303 0.051 Uiso 1 1 calc R
C50 C -0.7295(3) 0.7184(2) -0.60482(19) 0.0438(12) Uani 1 1 d .
C51 C -0.6660(4) 0.7347(3) -0.6390(2) 0.082(2) Uani 1 1 d .
H51 H -0.6711 0.7377 -0.6825 0.098 Uiso 1 1 calc R
C52 C -0.5926(4) 0.7456(3) -0.5950(2) 0.0735(19) Uani 1 1 d .
C53 C -0.5017(5) 0.7712(5) -0.5979(2) 0.147(4) Uani 1 1 d .
H53A H -0.4779 0.7530 -0.6330 0.176 Uiso 1 1 calc R
H53B H -0.5068 0.8149 -0.6052 0.176 Uiso 1 1 calc R
C54 C -0.3952(8) 0.8101(4) -0.5239(3) 0.206(6) Uani 1 1 d .
H54A H -0.3983 0.8372 -0.5599 0.247 Uiso 1 1 calc R
H54B H -0.3325 0.7977 -0.5128 0.247 Uiso 1 1 calc R
C55 C -0.4173(3) 0.8454(2) -0.4730(3) 0.0548(14) Uani 1 1 d .
H55A H -0.4609 0.8766 -0.4891 0.066 Uiso 1 1 calc R
H55B H -0.3634 0.8657 -0.4518 0.066 Uiso 1 1 calc R
C56 C -0.4157(3) 0.8139(2) -0.3692(2) 0.0430(12) Uani 1 1 d .
C57 C -0.4116(3) 0.7672(2) -0.2634(2) 0.0452(12) Uani 1 1 d .
C58 C -0.3910(8) 0.7127(5) -0.5486(6) 0.326(12) Uani 1 1 d .
H58A H -0.3341 0.7290 -0.5574 0.391 Uiso 1 1 calc R
H58B H -0.4186 0.6917 -0.5865 0.391 Uiso 1 1 calc R
C59 C -0.3685(4) 0.6675(2) -0.5036(2) 0.0589(15) Uani 1 1 d .
H59A H -0.3111 0.6775 -0.4781 0.071 Uiso 1 1 calc R
H59B H -0.3617 0.6289 -0.5244 0.071 Uiso 1 1 calc R
C60 C -0.4289(3) 0.6097(2) -0.4305(2) 0.0438(12) Uani 1 1 d .
C61 C -0.4982(3) 0.5478(2) -0.3545(2) 0.0485(13) Uani 1 1 d .
C62 C -0.6598(4) 0.8473(3) -0.2981(3) 0.086(2) Uani 1 1 d .
H62A H -0.6553 0.8035 -0.2970 0.129 Uiso 1 1 calc R
H62B H -0.6501 0.8630 -0.2560 0.129 Uiso 1 1 calc R
H62C H -0.6149 0.8637 -0.3207 0.129 Uiso 1 1 calc R
C63 C -0.8215(4) 0.8525(3) -0.2904(3) 0.079(2) Uani 1 1 d .
H63A H -0.8806 0.8581 -0.3145 0.119 Uiso 1 1 calc R
H63B H -0.8136 0.8799 -0.2551 0.119 Uiso 1 1 calc R
H63C H -0.8151 0.8111 -0.2757 0.119 Uiso 1 1 calc R
C64 C -0.7467(4) 0.9316(2) -0.3460(3) 0.095(2) Uani 1 1 d .
H64A H -0.8023 0.9443 -0.3713 0.142 Uiso 1 1 calc R
H64B H -0.6975 0.9382 -0.3689 0.142 Uiso 1 1 calc R
H64C H -0.7369 0.9550 -0.3078 0.142 Uiso 1 1 calc R
C65 C -0.7595(3) 0.6604(2) -0.2603(2) 0.0535(14) Uani 1 1 d .
H65A H -0.7532 0.7018 -0.2740 0.080 Uiso 1 1 calc R
H65B H -0.7039 0.6388 -0.2609 0.080 Uiso 1 1 calc R
H65C H -0.7735 0.6605 -0.2183 0.080 Uiso 1 1 calc R
C66 C -0.8467(4) 0.5669(2) -0.2802(2) 0.0595(15) Uani 1 1 d .
H66A H -0.8887 0.5449 -0.3105 0.089 Uiso 1 1 calc R
H66B H -0.8698 0.5692 -0.2411 0.089 Uiso 1 1 calc R
H66C H -0.7896 0.5460 -0.2736 0.089 Uiso 1 1 calc R
C67 C -0.9181(4) 0.6666(3) -0.3078(3) 0.0746(18) Uani 1 1 d .
H67A H -0.9639 0.6497 -0.3394 0.112 Uiso 1 1 calc R
H67B H -0.9056 0.7079 -0.3188 0.112 Uiso 1 1 calc R
H67C H -0.9389 0.6661 -0.2679 0.112 Uiso 1 1 calc R
C68 C -0.4700(3) 0.7208(2) -0.2392(2) 0.0566(14) Uani 1 1 d .
H68A H -0.4662 0.6829 -0.2611 0.085 Uiso 1 1 calc R
H68B H -0.5315 0.7348 -0.2458 0.085 Uiso 1 1 calc R
H68C H -0.4500 0.7147 -0.1950 0.085 Uiso 1 1 calc R
C69 C -0.4128(4) 0.8233(2) -0.2243(2) 0.0714(18) Uani 1 1 d .
H69A H -0.3791 0.8551 -0.2408 0.107 Uiso 1 1 calc R
H69B H -0.3861 0.8145 -0.1817 0.107 Uiso 1 1 calc R
H69C H -0.4742 0.8365 -0.2253 0.107 Uiso 1 1 calc R
C70 C -0.3196(3) 0.7418(3) -0.2609(3) 0.0778(19) Uani 1 1 d .
H70A H -0.3218 0.7073 -0.2887 0.117 Uiso 1 1 calc R
H70B H -0.2967 0.7292 -0.2187 0.117 Uiso 1 1 calc R
H70C H -0.2806 0.7725 -0.2739 0.117 Uiso 1 1 calc R
C71 C -0.5786(3) 0.5562(2) -0.3245(2) 0.0559(14) Uani 1 1 d .
H71A H -0.6315 0.5567 -0.3562 0.084 Uiso 1 1 calc R
H71B H -0.5740 0.5942 -0.3019 0.084 Uiso 1 1 calc R
H71C H -0.5829 0.5231 -0.2958 0.084 Uiso 1 1 calc R
C72 C -0.4132(4) 0.5460(2) -0.3059(2) 0.0642(16) Uani 1 1 d .
H72A H -0.4029 0.5855 -0.2867 0.096 Uiso 1 1 calc R
H72B H -0.3625 0.5351 -0.3259 0.096 Uiso 1 1 calc R
H72C H -0.4202 0.5163 -0.2742 0.096 Uiso 1 1 calc R
C73 C -0.5051(4) 0.4888(2) -0.3911(3) 0.0700(17) Uani 1 1 d .
H73A H -0.5547 0.4912 -0.4252 0.105 Uiso 1 1 calc R
H73B H -0.5151 0.4556 -0.3638 0.105 Uiso 1 1 calc R
H73C H -0.4500 0.4820 -0.4075 0.105 Uiso 1 1 calc R
N1C N 0.3333(2) 0.11486(16) -0.12818(17) 0.0367(9) Uani 1 1 d .
C111 C 0.4046(3) 0.0722(2) -0.1425(2) 0.0482(13) Uani 1 1 d .
H11C H 0.4403 0.0596 -0.1030 0.058 Uiso 1 1 calc R
H11D H 0.4444 0.0946 -0.1657 0.058 Uiso 1 1 calc R
C112 C 0.3730(3) 0.0163(2) -0.1789(2) 0.0525(14) Uani 1 1 d .
H11E H 0.3275 -0.0042 -0.1592 0.063 Uiso 1 1 calc R
H11F H 0.3459 0.0276 -0.2213 0.063 Uiso 1 1 calc R
C113 C 0.4489(3) -0.0247(2) -0.1813(3) 0.0640(16) Uani 1 1 d .
H11G H 0.4278 -0.0612 -0.2038 0.096 Uiso 1 1 calc R
H11H H 0.4762 -0.0352 -0.1393 0.096 Uiso 1 1 calc R
H11I H 0.4927 -0.0048 -0.2024 0.096 Uiso 1 1 calc R
C121 C 0.2733(3) 0.1327(2) -0.1868(2) 0.0440(12) Uani 1 1 d .
H12C H 0.2274 0.1603 -0.1762 0.053 Uiso 1 1 calc R
H12D H 0.2428 0.0964 -0.2055 0.053 Uiso 1 1 calc R
C122 C 0.3209(3) 0.1632(3) -0.2351(2) 0.0655(16) Uani 1 1 d .
H12E H 0.3540 0.1985 -0.2165 0.079 Uiso 1 1 calc R
H12F H 0.3640 0.1350 -0.2486 0.079 Uiso 1 1 calc R
C123 C 0.2540(4) 0.1827(4) -0.2908(2) 0.121(3) Uani 1 1 d .
H12G H 0.2837 0.2080 -0.3177 0.181 Uiso 1 1 calc R
H12H H 0.2062 0.2054 -0.2767 0.181 Uiso 1 1 calc R
H12I H 0.2294 0.1473 -0.3136 0.181 Uiso 1 1 calc R
C131 C 0.3789(3) 0.1694(2) -0.0964(2) 0.0427(12) Uani 1 1 d .
H13C H 0.4106 0.1570 -0.0555 0.051 Uiso 1 1 calc R
H13D H 0.4240 0.1836 -0.1208 0.051 Uiso 1 1 calc R
C132 C 0.3193(3) 0.2214(2) -0.0872(2) 0.0593(15) Uani 1 1 d .
H13E H 0.2650 0.2059 -0.0733 0.071 Uiso 1 1 calc R
H13F H 0.3013 0.2419 -0.1271 0.071 Uiso 1 1 calc R
C133 C 0.3632(3) 0.2664(2) -0.0403(2) 0.0572(15) Uani 1 1 d .
H13G H 0.3236 0.3006 -0.0385 0.086 Uiso 1 1 calc R
H13H H 0.4187 0.2802 -0.0525 0.086 Uiso 1 1 calc R
H13I H 0.3757 0.2474 0.0004 0.086 Uiso 1 1 calc R
C141 C 0.2771(3) 0.0848(2) -0.0866(2) 0.0411(12) Uani 1 1 d .
H14C H 0.2306 0.1133 -0.0787 0.049 Uiso 1 1 calc R
H14D H 0.2469 0.0502 -0.1089 0.049 Uiso 1 1 calc R
C142 C 0.3253(4) 0.0632(3) -0.0256(3) 0.082(2) Uani 1 1 d .
H14E H 0.3747 0.0368 -0.0327 0.099 Uiso 1 1 calc R
H14F H 0.3509 0.0980 -0.0011 0.099 Uiso 1 1 calc R
C143 C 0.2656(3) 0.0295(2) 0.0104(2) 0.0625(15) Uani 1 1 d .
H14G H 0.2877 0.0334 0.0546 0.094 Uiso 1 1 calc R
H14H H 0.2646 -0.0129 -0.0012 0.094 Uiso 1 1 calc R
H14I H 0.2055 0.0459 0.0014 0.094 Uiso 1 1 calc R
N2C N 0.6821(2) -0.00047(16) 0.07250(15) 0.0344(9) Uani 1 1 d .
C211 C 0.6790(3) -0.0499(2) 0.0240(2) 0.0429(12) Uani 1 1 d .
H21C H 0.7406 -0.0614 0.0207 0.052 Uiso 1 1 calc R
H21D H 0.6499 -0.0854 0.0389 0.052 Uiso 1 1 calc R
C212 C 0.6319(3) -0.0346(2) -0.0391(2) 0.0531(14) Uani 1 1 d .
H21E H 0.6553 0.0036 -0.0529 0.064 Uiso 1 1 calc R
H21F H 0.5679 -0.0293 -0.0380 0.064 Uiso 1 1 calc R
C213 C 0.6448(4) -0.0836(3) -0.0840(2) 0.078(2) Uani 1 1 d .
H21G H 0.6128 -0.0733 -0.1250 0.117 Uiso 1 1 calc R
H21H H 0.6219 -0.1214 -0.0703 0.117 Uiso 1 1 calc R
H21I H 0.7080 -0.0879 -0.0861 0.117 Uiso 1 1 calc R
C221 C 0.7262(3) 0.0560(3) 0.0543(2) 0.0660(18) Uani 1 1 d .
H22C H 0.6825 0.0772 0.0238 0.079 Uiso 1 1 calc R
H22D H 0.7376 0.0818 0.0914 0.079 Uiso 1 1 calc R
C222 C 0.8064(4) 0.0525(3) 0.0296(3) 0.0772(18) Uani 1 1 d .
H22E H 0.7945 0.0369 -0.0132 0.093 Uiso 1 1 calc R
H22F H 0.8483 0.0249 0.0546 0.093 Uiso 1 1 calc R
C223 C 0.8485(3) 0.1182(2) 0.0301(3) 0.0713(19) Uani 1 1 d .
H22G H 0.9010 0.1172 0.0097 0.107 Uiso 1 1 calc R
H22H H 0.8654 0.1316 0.0728 0.107 Uiso 1 1 calc R
H22I H 0.8048 0.1459 0.0081 0.107 Uiso 1 1 calc R
C231 C 0.7352(3) -0.0242(2) 0.13215(19) 0.0414(12) Uani 1 1 d .
H23C H 0.7976 -0.0290 0.1261 0.050 Uiso 1 1 calc R
H23D H 0.7340 0.0062 0.1648 0.050 Uiso 1 1 calc R
C232 C 0.7033(3) -0.0828(2) 0.1544(2) 0.0482(13) Uani 1 1 d .
H23E H 0.7248 -0.1162 0.1312 0.058 Uiso 1 1 calc R
H23F H 0.6377 -0.0837 0.1470 0.058 Uiso 1 1 calc R
C233 C 0.7377(3) -0.0905(2) 0.2240(2) 0.0584(15) Uani 1 1 d .
H23G H 0.7179 -0.1291 0.2380 0.088 Uiso 1 1 calc R
H23H H 0.7146 -0.0581 0.2470 0.088 Uiso 1 1 calc R
H23I H 0.8026 -0.0891 0.2312 0.088 Uiso 1 1 calc R
C241 C 0.5881(3) 0.01523(19) 0.08005(19) 0.0353(11) Uani 1 1 d .
H24C H 0.5545 -0.0224 0.0817 0.042 Uiso 1 1 calc R
H24D H 0.5604 0.0375 0.0430 0.042 Uiso 1 1 calc R
C242 C 0.5784(3) 0.0525(2) 0.1368(2) 0.0410(12) Uani 1 1 d .
H24E H 0.6165 0.0885 0.1385 0.049 Uiso 1 1 calc R
H24F H 0.5971 0.0287 0.1746 0.049 Uiso 1 1 calc R
C243 C 0.4812(3) 0.0712(2) 0.1331(2) 0.0508(13) Uani 1 1 d .
H24G H 0.4734 0.0922 0.1711 0.076 Uiso 1 1 calc R
H24H H 0.4434 0.0356 0.1281 0.076 Uiso 1 1 calc R
H24I H 0.4648 0.0980 0.0978 0.076 Uiso 1 1 calc R
N3C N 0.1131(2) 0.41348(16) 0.36127(17) 0.0392(9) Uani 1 1 d .
C311 C 0.0862(3) 0.3498(2) 0.3705(2) 0.0525(14) Uani 1 1 d .
H31D H 0.0566 0.3340 0.3304 0.063 Uiso 1 1 calc R
H31E H 0.0419 0.3498 0.3988 0.063 Uiso 1 1 calc R
C312 C 0.1600(3) 0.3072(2) 0.3959(3) 0.0528(14) Uani 1 1 d .
H31F H 0.1829 0.3176 0.4394 0.063 Uiso 1 1 calc R
H31G H 0.2093 0.3109 0.3719 0.063 Uiso 1 1 calc R
C313 C 0.1253(4) 0.2430(2) 0.3923(3) 0.082(2) Uani 1 1 d .
H31H H 0.1734 0.2156 0.4085 0.122 Uiso 1 1 calc R
H31I H 0.1028 0.2329 0.3493 0.122 Uiso 1 1 calc R
H31J H 0.0773 0.2394 0.4168 0.122 Uiso 1 1 calc R
C321 C 0.1668(3) 0.4179(2) 0.3095(2) 0.0437(12) Uani 1 1 d .
H32D H 0.2187 0.3912 0.3194 0.052 Uiso 1 1 calc R
H32E H 0.1896 0.4594 0.3089 0.052 Uiso 1 1 calc R
C322 C 0.1206(4) 0.4028(2) 0.2445(2) 0.0615(15) Uani 1 1 d .
H32F H 0.1050 0.3597 0.2417 0.074 Uiso 1 1 calc R
H32G H 0.0656 0.4265 0.2342 0.074 Uiso 1 1 calc R
C323 C 0.2038(4) 0.4604(3) 0.5281(2) 0.084(2) Uani 1 1 d .
H32H H 0.1831 0.4576 0.5680 0.125 Uiso 1 1 calc R
H32I H 0.2189 0.5021 0.5203 0.125 Uiso 1 1 calc R
H32J H 0.2563 0.4351 0.5286 0.125 Uiso 1 1 calc R
C331 C 0.1728(3) 0.4375(2) 0.4179(2) 0.0423(12) Uani 1 1 d .
H33D H 0.1913 0.4787 0.4090 0.051 Uiso 1 1 calc R
H33E H 0.2268 0.4125 0.4258 0.051 Uiso 1 1 calc R
C332 C 0.1302(4) 0.4391(2) 0.4768(2) 0.0622(16) Uani 1 1 d .
H33F H 0.0794 0.4671 0.4720 0.075 Uiso 1 1 calc R
H33G H 0.1091 0.3987 0.4863 0.075 Uiso 1 1 calc R
C333 C 0.1842(4) 0.4176(3) 0.2002(2) 0.0806(19) Uani 1 1 d .
H33H H 0.1581 0.4053 0.1584 0.121 Uiso 1 1 calc R
H33I H 0.2401 0.3961 0.2127 0.121 Uiso 1 1 calc R
H33J H 0.1955 0.4608 0.2009 0.121 Uiso 1 1 calc R
C341 C 0.0276(3) 0.4497(2) 0.3469(2) 0.0446(12) Uani 1 1 d .
H34C H -0.0105 0.4306 0.3116 0.054 Uiso 1 1 calc R
H34D H -0.0039 0.4469 0.3829 0.054 Uiso 1 1 calc R
C342 C 0.0371(3) 0.5140(2) 0.3322(2) 0.0438(12) Uani 1 1 d .
H34E H 0.0689 0.5181 0.2965 0.053 Uiso 1 1 calc R
H34F H 0.0719 0.5347 0.3679 0.053 Uiso 1 1 calc R
C343 C -0.0552(3) 0.5422(2) 0.3170(2) 0.0600(15) Uani 1 1 d .
H34G H -0.0493 0.5848 0.3075 0.090 Uiso 1 1 calc R
H34H H -0.0862 0.5381 0.3526 0.090 Uiso 1 1 calc R
H34I H -0.0890 0.5219 0.2813 0.090 Uiso 1 1 calc R
N4C N -0.1429(4) 0.4998(2) 0.5760(2) 0.119(3) Uani 1 1 d D
C411 C -0.0528(3) 0.4623(2) 0.5842(2) 0.0639(16) Uani 1 1 d D
H41C H -0.0531 0.4374 0.5469 0.077 Uiso 1 1 calc R
H41D H -0.0031 0.4910 0.5859 0.077 Uiso 1 1 calc R
C412 C -0.0348(4) 0.4242(3) 0.6367(3) 0.0761(19) Uani 1 1 d .
H41E H -0.0784 0.3911 0.6332 0.091 Uiso 1 1 calc R
H41F H -0.0394 0.4471 0.6746 0.091 Uiso 1 1 calc R
C413 C 0.0582(4) 0.3989(3) 0.6402(3) 0.082(2) Uani 1 1 d .
H41G H 0.0714 0.3726 0.6763 0.123 Uiso 1 1 calc R
H41H H 0.1011 0.4318 0.6439 0.123 Uiso 1 1 calc R
H41I H 0.0621 0.3759 0.6028 0.123 Uiso 1 1 calc R
C421 C -0.1421(5) 0.5242(3) 0.5108(3) 0.172(5) Uani 1 1 d D
H42C H -0.0819 0.5394 0.5082 0.207 Uiso 1 1 calc R
H42D H -0.1547 0.4910 0.4810 0.207 Uiso 1 1 calc R
C422 C -0.2047(8) 0.5713(5) 0.4934(5) 0.422(16) Uani 1 1 d D
H42E H -0.2140 0.5944 0.5303 0.506 Uiso 1 1 calc R
H42F H -0.2622 0.5541 0.4744 0.506 Uiso 1 1 calc R
C423 C -0.1696(5) 0.6125(4) 0.4475(4) 0.147(4) Uani 1 1 d D
H42G H -0.2179 0.6378 0.4270 0.220 Uiso 1 1 calc R
H42H H -0.1459 0.5884 0.4166 0.220 Uiso 1 1 calc R
H42I H -0.1226 0.6379 0.4694 0.220 Uiso 1 1 calc R
C431 C -0.2126(4) 0.4642(3) 0.5834(4) 0.242(8) Uani 1 1 d D
H43A H -0.2634 0.4906 0.5874 0.290 Uiso 1 1 calc R
H43B H -0.1970 0.4426 0.6229 0.290 Uiso 1 1 calc R
C432 C -0.2431(8) 0.4192(4) 0.5347(5) 0.220(6) Uani 1 1 d D
H43C H -0.1931 0.3923 0.5299 0.264 Uiso 1 1 calc R
H43G H -0.2613 0.4401 0.4950 0.264 Uiso 1 1 calc R
C433 C -0.3186(5) 0.3824(4) 0.5489(8) 0.437(15) Uani 1 1 d D
H43D H -0.3360 0.3536 0.5155 0.655 Uiso 1 1 calc R
H43E H -0.3688 0.4086 0.5527 0.655 Uiso 1 1 calc R
H43F H -0.3007 0.3609 0.5877 0.655 Uiso 1 1 calc R
C441 C -0.1203(5) 0.5517(3) 0.6185(4) 0.257(9) Uani 1 1 d D
H44A H -0.0554 0.5533 0.6314 0.309 Uiso 1 1 calc R
H44B H -0.1387 0.5893 0.5961 0.309 Uiso 1 1 calc R
C442 C -0.1629(10) 0.5481(4) 0.6727(4) 0.361(13) Uani 1 1 d D
H44C H -0.1324 0.5178 0.7014 0.433 Uiso 1 1 calc R
H44D H -0.2253 0.5354 0.6606 0.433 Uiso 1 1 calc R
C443 C -0.1597(6) 0.6087(4) 0.7046(4) 0.186(6) Uani 1 1 d D
H44E H -0.2187 0.6270 0.6973 0.279 Uiso 1 1 calc R
H44F H -0.1176 0.6348 0.6882 0.279 Uiso 1 1 calc R
H44G H -0.1409 0.6033 0.7491 0.279 Uiso 1 1 calc R
O1S O 0.7222(3) 0.04745(16) 0.6515(2) 0.0796(13) Uani 1 1 d D
N1S N 0.5913(5) 0.0360(3) 0.6009(3) 0.124(3) Uani 1 1 d D
C1S C 0.6454(5) 0.0274(4) 0.6449(5) 0.159(5) Uani 1 1 d D
C2S C 0.6007(5) -0.0136(3) 0.6893(3) 0.090(2) Uani 1 1 d D
H2SA H 0.5414 0.0017 0.6921 0.135 Uiso 1 1 calc R
H2SB H 0.6368 -0.0135 0.7304 0.135 Uiso 1 1 calc R
H2SC H 0.5961 -0.0546 0.6732 0.135 Uiso 1 1 calc R
C3S C 0.4999(4) 0.0156(3) 0.5807(3) 0.085(2) Uani 1 1 d D
H3SA H 0.4959 -0.0274 0.5885 0.127 Uiso 1 1 calc R
H3SB H 0.4829 0.0234 0.5366 0.127 Uiso 1 1 calc R
H3SC H 0.4599 0.0373 0.6037 0.127 Uiso 1 1 calc R
C4S C 0.6305(4) 0.0786(3) 0.5466(3) 0.095(2) Uani 1 1 d .
H4SA H 0.6842 0.0996 0.5655 0.142 Uiso 1 1 calc R
H4SB H 0.5854 0.1079 0.5297 0.142 Uiso 1 1 calc R
H4SC H 0.6443 0.0527 0.5134 0.142 Uiso 1 1 calc R
O2S O -0.1322(3) 0.48644(17) 0.16782(17) 0.0668(11) Uani 1 1 d .
N2S N -0.0244(4) 0.4991(3) 0.1140(2) 0.0846(17) Uani 1 1 d .
C5S C -0.0879(4) 0.4739(3) 0.1279(4) 0.091(3) Uani 1 1 d .
C6S C -0.1127(4) 0.4156(2) 0.0856(3) 0.0696(17) Uani 1 1 d .
H6SA H -0.1066 0.4248 0.0429 0.104 Uiso 1 1 calc R
H6SB H -0.1739 0.4037 0.0875 0.104 Uiso 1 1 calc R
H6SC H -0.0726 0.3827 0.1008 0.104 Uiso 1 1 calc R
C7S C 0.0319(3) 0.4879(2) 0.0684(2) 0.0572(14) Uani 1 1 d .
H7SA H 0.0148 0.4500 0.0472 0.086 Uiso 1 1 calc R
H7SB H 0.0937 0.4854 0.0886 0.086 Uiso 1 1 calc R
H7SC H 0.0256 0.5206 0.0383 0.086 Uiso 1 1 calc R
C8S C 0.0026(4) 0.5574(2) 0.1544(2) 0.0694(18) Uani 1 1 d .
H8SA H -0.0448 0.5675 0.1778 0.104 Uiso 1 1 calc R
H8SB H 0.0117 0.5908 0.1272 0.104 Uiso 1 1 calc R
H8SC H 0.0575 0.5497 0.1829 0.104 Uiso 1 1 calc R

loop_
_atom_site_aniso_label
_atom_site_aniso_U_11
_atom_site_aniso_U_22
_atom_site_aniso_U_33
_atom_site_aniso_U_23
_atom_site_aniso_U_13
_atom_site_aniso_U_12
Co1 0.0271(3) 0.0232(3) 0.0279(3) 0.0009(3) 0.0026(2) 0.0020(3)
Co2 0.0250(3) 0.0266(3) 0.0328(3) 0.0018(3) 0.0022(2) -0.0023(3)
Cl1 0.0265(5) 0.0300(6) 0.0292(5) 0.0004(4) 0.0037(4) -0.0023(4)
O1 0.0364(18) 0.0352(18) 0.060(2) -0.0094(16) 0.0111(16) -0.0116(15)
O2 0.0411(19) 0.049(2) 0.0400(19) 0.0074(15) 0.0121(15) 0.0254(16)
O3 0.0259(16) 0.0439(19) 0.0398(18) 0.0010(15) 0.0057(14) 0.0060(14)
O4 0.0311(17) 0.0310(17) 0.054(2) 0.0074(15) 0.0050(15) -0.0071(14)
N1 0.0367(19) 0.0257(18) 0.0324(19) 0.0004(18) 0.0085(16) 0.0068(18)
N2 0.0251(19) 0.034(2) 0.042(2) 0.0029(17) 0.0030(17) 0.0000(16)
N3 0.0252(18) 0.031(2) 0.033(2) -0.0024(17) 0.0107(15) 0.0008(17)
N4 0.045(2) 0.033(2) 0.024(2) -0.0053(16) 0.0106(18) 0.0006(18)
N5 0.0214(18) 0.038(2) 0.038(2) 0.0071(18) -0.0005(16) -0.0026(16)
N6 0.027(2) 0.032(2) 0.042(2) 0.0030(18) -0.0019(17) 0.0005(16)
N7 0.033(2) 0.028(2) 0.039(2) -0.0067(18) 0.0089(18) -0.0031(18)
N8 0.037(3) 0.052(3) 0.026(2) 0.0106(18) 0.011(2) 0.017(2)
N9 0.032(2) 0.041(2) 0.032(2) -0.0024(19) 0.0040(18) 0.006(2)
N10 0.032(2) 0.033(2) 0.047(2) 0.0063(19) 0.0069(19) -0.0086(19)
N11 0.0291(18) 0.0307(19) 0.0291(18) 0.0038(17) 0.0043(15) 0.0018(18)
N12 0.0259(18) 0.030(2) 0.0309(19) 0.0043(16) -0.0004(15) -0.0035(16)
C1 0.041(3) 0.029(2) 0.048(3) 0.006(2) 0.021(2) -0.001(2)
C2 0.036(3) 0.025(2) 0.045(3) 0.000(2) 0.012(2) 0.0010(19)
C3 0.032(3) 0.030(3) 0.046(3) -0.008(2) 0.006(2) -0.001(2)
C4 0.036(3) 0.033(3) 0.045(3) -0.014(2) 0.017(2) -0.007(2)
C5 0.033(3) 0.040(3) 0.035(3) -0.002(2) 0.012(2) 0.008(2)
C6 0.044(3) 0.032(3) 0.034(3) -0.003(2) 0.005(2) 0.013(2)
C7 0.040(3) 0.022(2) 0.043(3) 0.002(2) 0.012(2) 0.001(2)
C8 0.040(3) 0.036(3) 0.029(2) 0.005(2) 0.009(2) 0.005(2)
C9 0.043(3) 0.046(3) 0.027(2) 0.001(2) 0.003(2) 0.007(2)
C10 0.036(2) 0.039(3) 0.026(2) -0.001(2) 0.0063(18) -0.003(2)
C11 0.038(3) 0.052(3) 0.029(2) 0.006(2) -0.003(2) 0.005(2)
C12 0.036(3) 0.040(3) 0.029(2) 0.003(2) 0.002(2) -0.002(2)
C13 0.040(3) 0.040(3) 0.033(2) 0.003(2) -0.006(2) 0.000(2)
C14 0.036(3) 0.050(3) 0.045(3) 0.005(3) 0.000(2) 0.001(3)
C15 0.040(3) 0.034(3) 0.037(3) 0.011(2) 0.007(2) -0.002(2)
C16 0.026(2) 0.026(2) 0.038(3) 0.002(2) 0.001(2) -0.0013(19)
C17 0.033(2) 0.037(3) 0.029(2) 0.0017(19) 0.0036(19) 0.004(2)
C18 0.032(3) 0.039(3) 0.059(3) 0.000(2) -0.015(2) -0.001(2)
C19 0.035(3) 0.045(3) 0.056(3) 0.007(3) -0.003(2) -0.013(2)
C20 0.028(2) 0.032(3) 0.039(3) 0.000(2) 0.004(2) -0.002(2)
C21 0.034(3) 0.026(2) 0.048(3) 0.005(2) 0.010(2) 0.002(2)
C22 0.036(3) 0.038(3) 0.049(3) -0.006(2) 0.012(2) -0.002(2)
C23 0.040(3) 0.057(3) 0.052(3) -0.014(3) 0.010(3) -0.009(3)
C24 0.078(4) 0.040(3) 0.069(4) -0.008(3) 0.029(3) 0.008(3)
C25 0.048(3) 0.062(3) 0.028(3) 0.005(2) 0.006(2) 0.008(3)
C26 0.070(4) 0.047(3) 0.040(3) 0.010(2) 0.015(3) 0.010(3)
C27 0.056(3) 0.056(3) 0.060(4) -0.007(3) 0.012(3) -0.007(3)
C28 0.040(3) 0.035(3) 0.038(3) 0.005(2) 0.003(2) 0.006(2)
C29 0.038(3) 0.048(3) 0.036(3) 0.000(2) 0.002(2) 0.009(2)
C30 0.037(3) 0.046(3) 0.046(3) 0.010(2) 0.009(2) -0.006(2)
C31 0.044(3) 0.033(3) 0.053(3) 0.003(2) -0.007(2) 0.002(2)
C32 0.053(3) 0.048(3) 0.038(3) 0.012(2) 0.006(2) -0.002(2)
C33 0.056(3) 0.034(3) 0.052(3) 0.001(2) 0.008(3) 0.002(2)
Co11 0.0422(4) 0.0279(3) 0.0254(3) -0.0026(3) 0.0023(3) -0.0026(3)
Co12 0.0407(4) 0.0362(4) 0.0325(3) 0.0032(3) 0.0089(3) 0.0023(3)
Cl11 0.0369(6) 0.0340(6) 0.0261(5) -0.0006(5) 0.0046(4) 0.0019(5)
O41 0.042(2) 0.051(2) 0.061(2) -0.0195(18) -0.0100(17) 0.0117(17)
O42 0.066(2) 0.051(2) 0.0374(19) 0.0048(16) 0.0003(17) -0.0235(19)
O43 0.043(2) 0.054(2) 0.069(2) -0.0037(19) 0.0016(18) -0.0153(18)
O44 0.054(2) 0.051(2) 0.062(2) 0.0077(18) 0.0171(19) 0.0165(18)
N41 0.048(2) 0.031(2) 0.030(2) -0.0027(18) -0.0007(18) -0.0104(19)
N42 0.042(2) 0.055(3) 0.052(3) 0.021(2) 0.012(2) 0.010(2)
N43 0.037(2) 0.039(2) 0.031(2) -0.0105(19) -0.0066(16) -0.0011(19)
N44 0.060(3) 0.037(2) 0.0157(19) -0.0054(16) 0.0004(18) -0.0093(19)
N45 0.040(2) 0.040(2) 0.051(3) 0.0030(19) 0.011(2) -0.0062(18)
N46 0.048(3) 0.059(3) 0.037(2) 0.002(2) 0.022(2) 0.014(2)
N47 0.041(3) 0.056(3) 0.062(3) -0.037(2) -0.017(2) 0.015(2)
N48 0.054(3) 0.057(3) 0.030(2) 0.002(2) 0.004(2) -0.022(2)
N49 0.047(3) 0.059(3) 0.038(2) -0.011(2) 0.006(2) -0.012(2)
N50 0.060(3) 0.044(3) 0.050(3) 0.016(2) 0.021(2) 0.022(2)
N51 0.042(2) 0.035(2) 0.032(2) 0.0036(17) 0.0026(17) -0.0053(18)
N52 0.050(2) 0.050(2) 0.028(2) 0.0053(19) 0.0098(18) -0.015(2)
C41 0.054(3) 0.047(3) 0.036(3) -0.004(2) -0.014(2) 0.006(3)
C42 0.052(3) 0.053(3) 0.051(3) -0.012(3) -0.018(2) 0.005(3)
C43 0.039(3) 0.042(3) 0.048(3) -0.008(2) -0.003(2) 0.004(2)
C44 0.036(3) 0.053(3) 0.063(4) -0.017(3) -0.017(3) 0.010(3)
C45 0.059(3) 0.062(3) 0.020(2) -0.012(2) 0.003(2) -0.020(3)
C46 0.068(4) 0.041(3) 0.037(3) 0.001(2) -0.001(3) -0.016(3)
C47 0.051(3) 0.039(3) 0.027(3) -0.002(2) 0.002(2) -0.004(2)
C48 0.049(3) 0.046(3) 0.020(2) -0.005(2) 0.002(2) 0.004(2)
C49 0.058(3) 0.041(3) 0.025(2) 0.005(2) -0.001(2) -0.006(2)
C50 0.054(3) 0.052(3) 0.025(2) 0.006(2) 0.006(2) -0.015(3)
C51 0.087(4) 0.139(6) 0.019(3) 0.011(3) 0.006(3) -0.054(4)
C52 0.081(4) 0.112(5) 0.030(3) 0.000(3) 0.017(3) -0.043(4)
C53 0.113(6) 0.295(12) 0.034(3) -0.004(6) 0.015(4) -0.121(7)
C54 0.354(15) 0.204(10) 0.095(6) -0.081(6) 0.144(8) -0.222(11)
C55 0.045(3) 0.046(3) 0.076(4) 0.024(3) 0.020(3) 0.001(3)
C56 0.040(3) 0.040(3) 0.050(3) -0.001(2) 0.013(3) -0.003(2)
C57 0.042(3) 0.050(3) 0.040(3) -0.005(2) -0.003(2) 0.004(3)
C58 0.368(17) 0.269(14) 0.44(2) 0.294(15) 0.381(17) 0.270(14)
C59 0.074(4) 0.056(3) 0.055(3) 0.009(3) 0.033(3) 0.017(3)
C60 0.041(3) 0.055(3) 0.036(3) 0.003(3) 0.008(2) 0.009(3)
C61 0.067(4) 0.038(3) 0.041(3) 0.005(2) 0.009(3) 0.014(3)
C62 0.071(4) 0.092(5) 0.081(4) -0.056(4) -0.030(3) 0.026(4)
C63 0.079(4) 0.091(5) 0.059(4) -0.021(3) -0.017(3) 0.048(4)
C64 0.080(5) 0.057(4) 0.128(6) -0.029(4) -0.042(4) -0.007(4)
C65 0.058(3) 0.066(4) 0.036(3) -0.003(3) 0.004(3) 0.005(3)
C66 0.078(4) 0.063(4) 0.038(3) 0.012(3) 0.012(3) -0.019(3)
C67 0.065(4) 0.088(5) 0.066(4) -0.031(3) -0.004(3) 0.017(4)
C68 0.071(4) 0.059(4) 0.037(3) -0.002(3) 0.000(3) -0.005(3)
C69 0.102(5) 0.063(4) 0.045(3) -0.015(3) -0.001(3) -0.011(4)
C70 0.042(3) 0.089(4) 0.103(5) 0.030(4) 0.013(3) 0.018(3)
C71 0.078(4) 0.047(3) 0.048(3) 0.008(3) 0.024(3) -0.002(3)
C72 0.075(4) 0.061(4) 0.053(4) 0.023(3) 0.000(3) 0.007(3)
C73 0.100(5) 0.034(3) 0.079(4) -0.011(3) 0.021(4) 0.014(3)
N1C 0.027(2) 0.039(2) 0.045(2) -0.0142(18) 0.0081(18) -0.0010(17)
C111 0.032(3) 0.062(3) 0.051(3) -0.019(3) 0.009(2) -0.003(2)
C112 0.045(3) 0.061(4) 0.052(3) -0.020(3) 0.010(3) -0.005(3)
C113 0.051(3) 0.058(4) 0.080(4) -0.033(3) 0.002(3) 0.003(3)
C121 0.031(3) 0.059(3) 0.044(3) -0.008(3) 0.010(2) -0.004(2)
C122 0.051(3) 0.090(4) 0.057(4) 0.010(3) 0.012(3) 0.003(3)
C123 0.088(5) 0.238(10) 0.036(4) 0.040(5) 0.010(4) -0.007(6)
C131 0.030(2) 0.041(3) 0.057(3) -0.008(2) 0.006(2) -0.014(2)
C132 0.035(3) 0.058(4) 0.082(4) -0.027(3) 0.000(3) 0.002(3)
C133 0.035(3) 0.050(3) 0.084(4) -0.022(3) 0.001(3) -0.001(3)
C141 0.040(3) 0.042(3) 0.043(3) -0.012(2) 0.013(2) -0.012(2)
C142 0.072(4) 0.091(5) 0.079(5) 0.048(4) 0.002(4) -0.017(4)
C143 0.063(4) 0.064(4) 0.059(4) 0.005(3) 0.007(3) -0.005(3)
N2C 0.032(2) 0.042(2) 0.029(2) 0.0009(17) 0.0010(17) -0.0121(18)
C211 0.032(3) 0.051(3) 0.044(3) -0.006(2) 0.000(2) 0.000(2)
C212 0.062(3) 0.062(4) 0.033(3) 0.001(3) 0.003(3) -0.029(3)
C213 0.064(4) 0.122(5) 0.042(3) -0.023(3) -0.009(3) 0.039(4)
C221 0.047(3) 0.090(4) 0.056(4) 0.022(3) -0.006(3) -0.046(3)
C222 0.075(4) 0.066(4) 0.088(5) 0.018(4) 0.006(4) 0.020(4)
C223 0.028(3) 0.035(3) 0.149(6) 0.040(3) 0.009(3) -0.005(2)
C231 0.032(3) 0.059(3) 0.032(3) 0.004(2) 0.000(2) 0.006(2)
C232 0.043(3) 0.051(3) 0.047(3) 0.007(3) -0.005(2) -0.001(3)
C233 0.067(4) 0.063(4) 0.044(3) 0.011(3) 0.005(3) 0.011(3)
C241 0.036(3) 0.032(3) 0.034(3) 0.009(2) -0.005(2) -0.004(2)
C242 0.052(3) 0.036(3) 0.034(3) -0.005(2) 0.003(2) -0.006(2)
C243 0.057(3) 0.051(3) 0.042(3) -0.007(2) -0.001(3) 0.007(3)
N3C 0.032(2) 0.032(2) 0.052(3) -0.0017(18) 0.0025(19) -0.0017(17)
C311 0.046(3) 0.031(3) 0.077(4) -0.003(3) 0.001(3) -0.007(2)
C312 0.041(3) 0.044(3) 0.073(4) 0.007(3) 0.007(3) 0.002(2)
C313 0.061(4) 0.044(4) 0.133(6) 0.005(4) -0.004(4) -0.003(3)
C321 0.040(3) 0.046(3) 0.044(3) -0.009(2) 0.004(2) 0.013(2)
C322 0.076(4) 0.049(3) 0.056(4) -0.014(3) -0.001(3) 0.003(3)
C323 0.141(6) 0.074(4) 0.032(3) 0.008(3) 0.006(4) -0.002(4)
C331 0.051(3) 0.034(3) 0.041(3) -0.004(2) 0.004(2) -0.009(2)
C332 0.098(5) 0.048(3) 0.043(3) -0.002(3) 0.018(3) -0.017(3)
C333 0.123(6) 0.075(4) 0.045(4) -0.007(3) 0.017(4) -0.002(4)
C341 0.035(3) 0.036(3) 0.061(3) -0.004(2) 0.001(2) 0.004(2)
C342 0.046(3) 0.039(3) 0.045(3) -0.009(2) 0.001(2) -0.012(2)
C343 0.063(4) 0.035(3) 0.079(4) -0.006(3) 0.001(3) 0.008(3)
N4C 0.067(4) 0.077(4) 0.190(7) 0.075(5) -0.051(4) -0.043(3)
C411 0.047(3) 0.067(4) 0.078(4) -0.014(3) 0.010(3) -0.016(3)
C412 0.110(6) 0.052(4) 0.058(4) 0.011(3) -0.011(4) -0.009(4)
C413 0.054(4) 0.063(4) 0.114(5) 0.001(4) -0.031(4) 0.008(3)
C421 0.224(12) 0.110(7) 0.149(9) 0.029(7) -0.077(8) -0.029(7)
C422 0.86(5) 0.186(16) 0.238(17) 0.096(13) 0.14(2) 0.18(2)
C423 0.129(7) 0.196(10) 0.136(7) 0.086(7) 0.086(6) 0.085(7)
C431 0.141(11) 0.180(14) 0.42(3) 0.099(15) 0.089(14) 0.073(11)
C432 0.303(16) 0.095(8) 0.277(15) -0.053(8) 0.092(13) -0.058(9)
C433 0.159(10) 0.053(6) 1.18(5) -0.097(14) 0.358(19) -0.015(6)
C441 0.104(9) 0.193(14) 0.49(3) 0.112(16) 0.084(13) -0.036(9)
C442 0.217(19) 0.44(4) 0.41(3) 0.17(3) 0.010(19) 0.09(2)
C443 0.100(7) 0.104(7) 0.374(17) 0.088(9) 0.101(9) 0.058(6)
O1S 0.051(2) 0.046(2) 0.132(4) -0.017(2) -0.013(3) 0.007(2)
N1S 0.106(6) 0.099(5) 0.148(7) -0.073(5) -0.037(5) 0.038(5)
C1S 0.098(8) 0.104(7) 0.254(14) -0.128(9) -0.036(9) 0.048(6)
C2S 0.133(7) 0.080(5) 0.065(4) -0.006(4) 0.040(4) -0.027(5)
C3S 0.060(4) 0.101(5) 0.085(5) 0.000(4) -0.015(4) -0.026(4)
C4S 0.094(5) 0.072(5) 0.109(5) 0.054(4) -0.015(4) -0.016(4)
O2S 0.062(3) 0.070(3) 0.074(3) 0.006(2) 0.029(2) 0.011(2)
N2S 0.062(4) 0.114(5) 0.079(4) 0.042(4) 0.014(3) 0.027(3)
C5S 0.047(4) 0.098(6) 0.133(7) 0.070(5) 0.030(4) 0.038(4)
C6S 0.074(4) 0.042(3) 0.083(4) -0.007(3) -0.016(3) -0.011(3)
C7S 0.063(4) 0.065(4) 0.046(3) 0.005(3) 0.015(3) 0.002(3)
C8S 0.080(4) 0.037(3) 0.078(4) -0.024(3) -0.029(3) 0.002(3)

loop_
_atom_type_symbol
_atom_type_description
_atom_type_scat_dispersion_real
_atom_type_scat_dispersion_imag
_atom_type_scat_source
C C 0.0033 0.0016 'International Tables Vol C Tables 4.2.6.8 and 6.1.1.4'
H H 0.0000 0.0000 'International Tables Vol C Tables 4.2.6.8 and 6.1.1.4'
N N 0.0061 0.0033 'International Tables Vol C Tables 4.2.6.8 and 6.1.1.4'
O O 0.0106 0.0060 'International Tables Vol C Tables 4.2.6.8 and 6.1.1.4'
Cl Cl 0.1484 0.1585 'International Tables Vol C Tables 4.2.6.8 and 6.1.1.4'
Co Co 0.3494 0.9721 'International Tables Vol C Tables 4.2.6.8 and 6.1.1.4'

loop_
_geom_angle_atom_site_label_1
_geom_angle_atom_site_label_2
_geom_angle_atom_site_label_3
_geom_angle
N4 Co1 N3 115.01(13)
N4 Co1 N11 120.91(14)
N3 Co1 N11 116.33(14)
N4 Co1 N1 81.34(13)
N3 Co1 N1 83.36(13)
N11 Co1 N1 77.47(12)
N4 Co1 Cl1 103.97(10)
N3 Co1 Cl1 107.56(10)
N11 Co1 Cl1 86.65(9)
N1 Co1 Cl1 163.64(9)
N12 Co2 N6 119.76(14)
N12 Co2 N5 118.23(14)
N6 Co2 N5 114.01(13)
N12 Co2 N2 77.26(13)
N6 Co2 N2 83.82(13)
N5 Co2 N2 80.63(13)
N12 Co2 Cl1 87.54(9)
N6 Co2 Cl1 105.87(10)
N5 Co2 Cl1 105.30(10)
N2 Co2 Cl1 164.66(9)
Co2 Cl1 Co1 102.50(4)
C5 N1 C1 114.2(3)
C5 N1 C9 112.1(3)
C1 N1 C9 110.5(3)
C5 N1 Co1 106.7(2)
C1 N1 Co1 102.5(2)
C9 N1 Co1 110.2(2)
C14 N2 C13 113.3(3)
C14 N2 C18 113.8(3)
C13 N2 C18 111.2(4)
C14 N2 Co2 105.8(2)
C13 N2 Co2 110.8(2)
C18 N2 Co2 101.1(2)
C3 N3 C2 112.5(3)
C3 N3 Co1 134.7(3)
C2 N3 Co1 112.3(2)
C7 N4 C6 114.4(4)
C7 N4 Co1 124.5(3)
C6 N4 Co1 113.4(3)
C16 N5 C15 115.2(3)
C16 N5 Co2 120.2(3)
C15 N5 Co2 113.1(3)
C20 N6 C19 110.3(3)
C20 N6 Co2 135.5(3)
C19 N6 Co2 112.7(3)
C3 N7 C4 126.3(4)
C3 N7 H7N 114(2)
C4 N7 H7N 120(2)
C7 N8 C8 125.1(4)
C7 N8 H8N 127(3)
C8 N8 H8N 108(3)
C16 N9 C17 124.8(4)
C16 N9 H9N 123(4)
C17 N9 H9N 105(4)
C20 N10 C21 124.9(4)
C20 N10 H10N 120(3)
C21 N10 H10N 113(3)
C10 N11 N12 109.1(3)
C10 N11 Co1 120.0(3)
N12 N11 Co1 129.7(2)
C12 N12 N11 106.9(3)
C12 N12 Co2 121.7(3)
N11 N12 Co2 130.5(2)
N1 C1 C2 111.2(3)
N1 C1 H1A 109.4
C2 C1 H1A 109.4
N1 C1 H1B 109.4
C2 C1 H1B 109.4
H1A C1 H1B 108.0
N3 C2 C1 109.1(3)
N3 C2 H2A 109.9
C1 C2 H2A 109.9
N3 C2 H2B 109.9
C1 C2 H2B 109.9
H2A C2 H2B 108.3
O1 C3 N7 120.9(4)
O1 C3 N3 124.7(4)
N7 C3 N3 114.4(4)
N7 C4 C24 111.9(4)
N7 C4 C22 106.8(3)
C24 C4 C22 110.0(4)
N7 C4 C23 110.5(3)
C24 C4 C23 109.4(4)
C22 C4 C23 108.0(4)
N1 C5 C6 108.6(3)
N1 C5 H5A 110.0
C6 C5 H5A 110.0
N1 C5 H5B 110.0
C6 C5 H5B 110.0
H5A C5 H5B 108.4
N4 C6 C5 108.9(3)
N4 C6 H6A 109.9
C5 C6 H6A 109.9
N4 C6 H6B 109.9
C5 C6 H6B 109.9
H6A C6 H6B 108.3
O2 C7 N4 125.5(4)
O2 C7 N8 120.9(4)
N4 C7 N8 113.6(4)
N8 C8 C26 110.6(4)
N8 C8 C25 105.9(3)
C26 C8 C25 108.4(4)
N8 C8 C27 110.5(4)
C26 C8 C27 112.1(4)
C25 C8 C27 109.2(4)
N1 C9 C10 108.9(3)
N1 C9 H9A 109.9
C10 C9 H9A 109.9
N1 C9 H9B 109.9
C10 C9 H9B 109.9
H9A C9 H9B 108.3
N11 C10 C11 108.5(4)
N11 C10 C9 116.4(3)
C11 C10 C9 135.0(4)
C12 C11 C10 105.3(4)
C12 C11 H11 127.4
C10 C11 H11 127.4
N12 C12 C11 110.2(4)
N12 C12 C13 116.1(4)
C11 C12 C13 133.3(4)
N2 C13 C12 109.1(3)
N2 C13 H13A 109.9
C12 C13 H13A 109.9
N2 C13 H13B 109.9
C12 C13 H13B 109.9
H13A C13 H13B 108.3
N2 C14 C15 108.5(3)
N2 C14 H14A 110.0
C15 C14 H14A 110.0
N2 C14 H14B 110.0
C15 C14 H14B 110.0
H14A C14 H14B 108.4
N5 C15 C14 109.0(4)
N5 C15 H15A 109.9
C14 C15 H15A 109.9
N5 C15 H15B 109.9
C14 C15 H15B 109.9
H15A C15 H15B 108.3
O3 C16 N5 125.7(4)
O3 C16 N9 120.1(4)
N5 C16 N9 114.2(4)
N9 C17 C30 111.5(3)
N9 C17 C29 108.8(3)
C30 C17 C29 111.9(3)
N9 C17 C28 106.0(3)
C30 C17 C28 108.9(3)
C29 C17 C28 109.5(3)
N2 C18 C19 112.7(4)
N2 C18 H18A 109.1
C19 C18 H18A 109.1
N2 C18 H18B 109.1
C19 C18 H18B 109.1
H18A C18 H18B 107.8
N6 C19 C18 109.8(4)
N6 C19 H19A 109.7
C18 C19 H19A 109.7
N6 C19 H19B 109.7
C18 C19 H19B 109.7
H19A C19 H19B 108.2
O4 C20 N10 120.0(4)
O4 C20 N6 125.1(4)
N10 C20 N6 114.9(4)
N10 C21 C32 110.7(4)
N10 C21 C31 104.9(3)
C32 C21 C31 110.8(4)
N10 C21 C33 110.0(4)
C32 C21 C33 110.4(4)
C31 C21 C33 109.9(4)
C4 C22 H22A 109.5
C4 C22 H22B 109.5
H22A C22 H22B 109.5
C4 C22 H22C 109.5
H22A C22 H22C 109.5
H22B C22 H22C 109.5
C4 C23 H23A 109.5
C4 C23 H23B 109.5
H23A C23 H23B 109.5
C4 C23 H23C 109.5
H23A C23 H23C 109.5
H23B C23 H23C 109.5
C4 C24 H24A 109.5
C4 C24 H24B 109.5
H24A C24 H24B 109.5
C4 C24 H24C 109.5
H24A C24 H24C 109.5
H24B C24 H24C 109.5
C8 C25 H25A 109.5
C8 C25 H25B 109.5
H25A C25 H25B 109.5
C8 C25 H25C 109.5
H25A C25 H25C 109.5
H25B C25 H25C 109.5
C8 C26 H26A 109.5
C8 C26 H26B 109.5
H26A C26 H26B 109.5
C8 C26 H26C 109.5
H26A C26 H26C 109.5
H26B C26 H26C 109.5
C8 C27 H27A 109.5
C8 C27 H27B 109.5
H27A C27 H27B 109.5
C8 C27 H27C 109.5
H27A C27 H27C 109.5
H27B C27 H27C 109.5
C17 C28 H28A 109.5
C17 C28 H28B 109.5
H28A C28 H28B 109.5
C17 C28 H28C 109.5
H28A C28 H28C 109.5
H28B C28 H28C 109.5
C17 C29 H29A 109.5
C17 C29 H29B 109.5
H29A C29 H29B 109.5
C17 C29 H29C 109.5
H29A C29 H29C 109.5
H29B C29 H29C 109.5
C17 C30 H30A 109.5
C17 C30 H30B 109.5
H30A C30 H30B 109.5
C17 C30 H30C 109.5
H30A C30 H30C 109.5
H30B C30 H30C 109.5
C21 C31 H31A 109.5
C21 C31 H31B 109.5
H31A C31 H31B 109.5
C21 C31 H31C 109.5
H31A C31 H31C 109.5
H31B C31 H31C 109.5
C21 C32 H32A 109.5
C21 C32 H32B 109.5
H32A C32 H32B 109.5
C21 C32 H32C 109.5
H32A C32 H32C 109.5
H32B C32 H32C 109.5
C21 C33 H33A 109.5
C21 C33 H33B 109.5
H33A C33 H33B 109.5
C21 C33 H33C 109.5
H33A C33 H33C 109.5
H33B C33 H33C 109.5
N44 Co11 N43 116.62(15)
N44 Co11 N51 120.20(15)
N43 Co11 N51 115.34(15)
N44 Co11 N41 81.55(14)
N43 Co11 N41 82.81(13)
N51 Co11 N41 77.57(14)
N44 Co11 Cl11 103.13(11)
N43 Co11 Cl11 108.59(9)
N51 Co11 Cl11 86.28(10)
N41 Co11 Cl11 163.22(10)
N46 Co12 N52 114.63(16)
N46 Co12 N45 115.35(16)
N52 Co12 N45 121.75(16)
N46 Co12 N42 83.18(15)
N52 Co12 N42 76.97(15)
N45 Co12 N42 81.14(16)
N46 Co12 Cl11 108.62(12)
N52 Co12 Cl11 86.44(11)
N45 Co12 Cl11 103.97(11)
N42 Co12 Cl11 162.70(11)
Co11 Cl11 Co12 102.51(4)
C41 N41 C45 113.6(4)
C41 N41 C49 110.9(3)
C45 N41 C49 112.1(3)
C41 N41 Co11 104.3(2)
C45 N41 Co11 105.8(3)
C49 N41 Co11 109.7(3)
C58 N42 C54 112.6(8)
C58 N42 C53 111.3(8)
C54 N42 C53 111.3(7)
C58 N42 Co12 102.7(4)
C54 N42 Co12 106.8(4)
C53 N42 Co12 111.7(3)
C43 N43 C42 111.3(4)
C43 N43 Co11 136.5(3)
C42 N43 Co11 112.3(3)
C47 N44 C46 113.4(4)
C47 N44 Co11 128.8(3)
C46 N44 Co11 112.7(3)
C56 N45 C55 114.7(4)
C56 N45 Co12 126.1(3)
C55 N45 Co12 113.5(3)
C60 N46 C59 112.8(4)
C60 N46 Co12 134.8(3)
C59 N46 Co12 112.2(3)
C43 N47 C44 124.3(4)
C43 N47 H47N 117(6)
C44 N47 H47N 119(6)
C47 N48 C48 124.0(4)
C47 N48 H48N 112(3)
C48 N48 H48N 117(3)
C56 N49 C57 126.9(4)
C56 N49 H49N 117(6)
C57 N49 H49N 114(6)
C60 N50 C61 125.4(4)
C60 N50 H50N 122(3)
C61 N50 H50N 113(3)
C50 N51 N52 108.6(3)
C50 N51 Co11 119.9(3)
N52 N51 Co11 131.1(3)
C52 N52 N51 106.6(4)
C52 N52 Co12 120.8(4)
N51 N52 Co12 131.3(3)
N41 C41 C42 110.6(4)
N41 C41 H41A 109.5
C42 C41 H41A 109.5
N41 C41 H41B 109.5
C42 C41 H41B 109.5
H41A C41 H41B 108.1
N43 C42 C41 109.5(4)
N43 C42 H42A 109.8
C41 C42 H42A 109.8
N43 C42 H42B 109.8
C41 C42 H42B 109.8
H42A C42 H42B 108.2
O41 C43 N43 126.8(4)
O41 C43 N47 119.8(4)
N43 C43 N47 113.4(4)
N47 C44 C63 112.5(4)
N47 C44 C64 108.7(5)
C63 C44 C64 112.7(5)
N47 C44 C62 105.1(4)
C63 C44 C62 110.9(5)
C64 C44 C62 106.5(5)
N41 C45 C46 108.3(4)
N41 C45 H45A 110.0
C46 C45 H45A 110.0
N41 C45 H45B 110.0
C46 C45 H45B 110.0
H45A C45 H45B 108.4
N44 C46 C45 109.3(4)
N44 C46 H46A 109.8
C45 C46 H46A 109.8
N44 C46 H46B 109.8
C45 C46 H46B 109.8
H46A C46 H46B 108.3
O42 C47 N44 126.9(4)
O42 C47 N48 118.7(4)
N44 C47 N48 114.3(4)
N48 C48 C67 110.5(4)
N48 C48 C66 110.3(4)
C67 C48 C66 112.0(4)
N48 C48 C65 105.6(4)
C67 C48 C65 109.3(4)
C66 C48 C65 108.9(4)
N41 C49 C50 109.2(3)
N41 C49 H49A 109.8
C50 C49 H49A 109.8
N41 C49 H49B 109.8
C50 C49 H49B 109.8
H49A C49 H49B 108.3
N51 C50 C51 110.1(4)
N51 C50 C49 117.1(4)
C51 C50 C49 132.5(4)
C50 C51 C52 103.5(4)
C50 C51 H51 128.3
C52 C51 H51 128.3
N52 C52 C51 111.1(5)
N52 C52 C53 115.0(5)
C51 C52 C53 133.4(5)
N42 C53 C52 111.6(5)
N42 C53 H53A 109.3
C52 C53 H53A 109.3
N42 C53 H53B 109.3
C52 C53 H53B 109.3
H53A C53 H53B 108.0
N42 C54 C55 120.2(6)
N42 C54 H54A 107.3
C55 C54 H54A 107.3
N42 C54 H54B 107.3
C55 C54 H54B 107.3
H54A C54 H54B 106.9
C54 C55 N45 111.2(5)
C54 C55 H55A 109.4
N45 C55 H55A 109.4
C54 C55 H55B 109.4
N45 C55 H55B 109.4
H55A C55 H55B 108.0
O43 C56 N45 125.4(5)
O43 C56 N49 119.6(5)
N45 C56 N49 115.0(4)
N49 C57 C70 110.4(4)
N49 C57 C68 106.8(4)
C70 C57 C68 109.1(4)
N49 C57 C69 110.0(4)
C70 C57 C69 112.6(4)
C68 C57 C69 107.7(4)
N42 C58 C59 125.6(7)
N42 C58 H58A 105.9
C59 C58 H58A 105.9
N42 C58 H58B 105.9
C59 C58 H58B 105.9
H58A C58 H58B 106.2
C58 C59 N46 111.6(5)
C58 C59 H59A 109.3
N46 C59 H59A 109.3
C58 C59 H59B 109.3
N46 C59 H59B 109.3
H59A C59 H59B 108.0
O44 C60 N50 121.6(5)
O44 C60 N46 123.4(5)
N50 C60 N46 115.1(4)
N50 C61 C71 107.2(4)
N50 C61 C73 110.9(4)
C71 C61 C73 110.1(4)
N50 C61 C72 109.0(4)
C71 C61 C72 111.0(4)
C73 C61 C72 108.6(4)
C44 C62 H62A 109.5
C44 C62 H62B 109.5
H62A C62 H62B 109.5
C44 C62 H62C 109.5
H62A C62 H62C 109.5
H62B C62 H62C 109.5
C44 C63 H63A 109.5
C44 C63 H63B 109.5
H63A C63 H63B 109.5
C44 C63 H63C 109.5
H63A C63 H63C 109.5
H63B C63 H63C 109.5
C44 C64 H64A 109.5
C44 C64 H64B 109.5
H64A C64 H64B 109.5
C44 C64 H64C 109.5
H64A C64 H64C 109.5
H64B C64 H64C 109.5
C48 C65 H65A 109.5
C48 C65 H65B 109.5
H65A C65 H65B 109.5
C48 C65 H65C 109.5
H65A C65 H65C 109.5
H65B C65 H65C 109.5
C48 C66 H66A 109.5
C48 C66 H66B 109.5
H66A C66 H66B 109.5
C48 C66 H66C 109.5
H66A C66 H66C 109.5
H66B C66 H66C 109.5
C48 C67 H67A 109.5
C48 C67 H67B 109.5
H67A C67 H67B 109.5
C48 C67 H67C 109.5
H67A C67 H67C 109.5
H67B C67 H67C 109.5
C57 C68 H68A 109.5
C57 C68 H68B 109.5
H68A C68 H68B 109.5
C57 C68 H68C 109.5
H68A C68 H68C 109.5
H68B C68 H68C 109.5
C57 C69 H69A 109.5
C57 C69 H69B 109.5
H69A C69 H69B 109.5
C57 C69 H69C 109.5
H69A C69 H69C 109.5
H69B C69 H69C 109.5
C57 C70 H70A 109.5
C57 C70 H70B 109.5
H70A C70 H70B 109.5
C57 C70 H70C 109.5
H70A C70 H70C 109.5
H70B C70 H70C 109.5
C61 C71 H71A 109.5
C61 C71 H71B 109.5
H71A C71 H71B 109.5
C61 C71 H71C 109.5
H71A C71 H71C 109.5
H71B C71 H71C 109.5
C61 C72 H72A 109.5
C61 C72 H72B 109.5
H72A C72 H72B 109.5
C61 C72 H72C 109.5
H72A C72 H72C 109.5
H72B C72 H72C 109.5
C61 C73 H73A 109.5
C61 C73 H73B 109.5
H73A C73 H73B 109.5
C61 C73 H73C 109.5
H73A C73 H73C 109.5
H73B C73 H73C 109.5
C141 N1C C121 107.8(3)
C141 N1C C111 110.1(4)
C121 N1C C111 110.4(3)
C141 N1C C131 110.0(3)
C121 N1C C131 110.7(4)
C111 N1C C131 107.8(3)
N1C C111 C112 116.5(4)
N1C C111 H11C 108.2
C112 C111 H11C 108.2
N1C C111 H11D 108.2
C112 C111 H11D 108.2
H11C C111 H11D 107.3
C113 C112 C111 109.9(4)
C113 C112 H11E 109.7
C111 C112 H11E 109.7
C113 C112 H11F 109.7
C111 C112 H11F 109.7
H11E C112 H11F 108.2
C112 C113 H11G 109.5
C112 C113 H11H 109.5
H11G C113 H11H 109.5
C112 C113 H11I 109.5
H11G C113 H11I 109.5
H11H C113 H11I 109.5
N1C C121 C122 114.5(4)
N1C C121 H12C 108.6
C122 C121 H12C 108.6
N1C C121 H12D 108.6
C122 C121 H12D 108.6
H12C C121 H12D 107.6
C123 C122 C121 110.4(4)
C123 C122 H12E 109.6
C121 C122 H12E 109.6
C123 C122 H12F 109.6
C121 C122 H12F 109.6
H12E C122 H12F 108.1
C122 C123 H12G 109.5
C122 C123 H12H 109.5
H12G C123 H12H 109.5
C122 C123 H12I 109.5
H12G C123 H12I 109.5
H12H C123 H12I 109.5
C132 C131 N1C 115.8(3)
C132 C131 H13C 108.3
N1C C131 H13C 108.3
C132 C131 H13D 108.3
N1C C131 H13D 108.3
H13C C131 H13D 107.4
C131 C132 C133 112.8(4)
C131 C132 H13E 109.0
C133 C132 H13E 109.0
C131 C132 H13F 109.0
C133 C132 H13F 109.0
H13E C132 H13F 107.8
C132 C133 H13G 109.5
C132 C133 H13H 109.5
H13G C133 H13H 109.5
C132 C133 H13I 109.5
H13G C133 H13I 109.5
H13H C133 H13I 109.5
C142 C141 N1C 115.9(4)
C142 C141 H14C 108.3
N1C C141 H14C 108.3
C142 C141 H14D 108.3
N1C C141 H14D 108.3
H14C C141 H14D 107.4
C143 C142 C141 112.2(5)
C143 C142 H14E 109.2
C141 C142 H14E 109.2
C143 C142 H14F 109.2
C141 C142 H14F 109.2
H14E C142 H14F 107.9
C142 C143 H14G 109.5
C142 C143 H14H 109.5
H14G C143 H14H 109.5
C142 C143 H14I 109.5
H14G C143 H14I 109.5
H14H C143 H14I 109.5
C221 N2C C241 107.9(4)
C221 N2C C231 108.5(3)
C241 N2C C231 111.8(3)
C221 N2C C211 112.6(4)
C241 N2C C211 108.6(3)
C231 N2C C211 107.6(3)
C212 C211 N2C 116.0(4)
C212 C211 H21C 108.3
N2C C211 H21C 108.3
C212 C211 H21D 108.3
N2C C211 H21D 108.3
H21C C211 H21D 107.4
C211 C212 C213 110.4(4)
C211 C212 H21E 109.6
C213 C212 H21E 109.6
C211 C212 H21F 109.6
C213 C212 H21F 109.6
H21E C212 H21F 108.1
C212 C213 H21G 109.5
C212 C213 H21H 109.5
H21G C213 H21H 109.5
C212 C213 H21I 109.5
H21G C213 H21I 109.5
H21H C213 H21I 109.5
C222 C221 N2C 120.2(5)
C222 C221 H22C 107.3
N2C C221 H22C 107.3
C222 C221 H22D 107.3
N2C C221 H22D 107.3
H22C C221 H22D 106.9
C221 C222 C223 108.5(5)
C221 C222 H22E 110.0
C223 C222 H22E 110.0
C221 C222 H22F 110.0
C223 C222 H22F 110.0
H22E C222 H22F 108.4
C222 C223 H22G 109.5
C222 C223 H22H 109.5
H22G C223 H22H 109.5
C222 C223 H22I 109.5
H22G C223 H22I 109.5
H22H C223 H22I 109.5
C232 C231 N2C 115.2(4)
C232 C231 H23C 108.5
N2C C231 H23C 108.5
C232 C231 H23D 108.5
N2C C231 H23D 108.5
H23C C231 H23D 107.5
C231 C232 C233 109.9(4)
C231 C232 H23E 109.7
C233 C232 H23E 109.7
C231 C232 H23F 109.7
C233 C232 H23F 109.7
H23E C232 H23F 108.2
C232 C233 H23G 109.5
C232 C233 H23H 109.5
H23G C233 H23H 109.5
C232 C233 H23I 109.5
H23G C233 H23I 109.5
H23H C233 H23I 109.5
N2C C241 C242 115.7(3)
N2C C241 H24C 108.4
C242 C241 H24C 108.4
N2C C241 H24D 108.4
C242 C241 H24D 108.4
H24C C241 H24D 107.4
C241 C242 C243 109.0(4)
C241 C242 H24E 109.9
C243 C242 H24E 109.9
C241 C242 H24F 109.9
C243 C242 H24F 109.9
H24E C242 H24F 108.3
C242 C243 H24G 109.5
C242 C243 H24H 109.5
H24G C243 H24H 109.5
C242 C243 H24I 109.5
H24G C243 H24I 109.5
H24H C243 H24I 109.5
C311 N3C C321 111.0(4)
C311 N3C C331 111.4(3)
C321 N3C C331 105.5(3)
C311 N3C C341 106.5(3)
C321 N3C C341 111.1(3)
C331 N3C C341 111.4(3)
N3C C311 C312 116.1(4)
N3C C311 H31D 108.3
C312 C311 H31D 108.3
N3C C311 H31E 108.3
C312 C311 H31E 108.3
H31D C311 H31E 107.4
C311 C312 C313 109.7(4)
C311 C312 H31F 109.7
C313 C312 H31F 109.7
C311 C312 H31G 109.7
C313 C312 H31G 109.7
H31F C312 H31G 108.2
C312 C313 H31H 109.5
C312 C313 H31I 109.5
H31H C313 H31I 109.5
C312 C313 H31J 109.5
H31H C313 H31J 109.5
H31I C313 H31J 109.5
N3C C321 C322 117.7(4)
N3C C321 H32D 107.9
C322 C321 H32D 107.9
N3C C321 H32E 107.9
C322 C321 H32E 107.9
H32D C321 H32E 107.2
C333 C322 C321 107.7(4)
C333 C322 H32F 110.2
C321 C322 H32F 110.2
C333 C322 H32G 110.2
C321 C322 H32G 110.2
H32F C322 H32G 108.5
C332 C323 H32H 109.5
C332 C323 H32I 109.5
H32H C323 H32I 109.5
C332 C323 H32J 109.5
H32H C323 H32J 109.5
H32I C323 H32J 109.5
N3C C331 C332 114.7(4)
N3C C331 H33D 108.6
C332 C331 H33D 108.6
N3C C331 H33E 108.6
C332 C331 H33E 108.6
H33D C331 H33E 107.6
C323 C332 C331 105.4(4)
C323 C332 H33F 110.7
C331 C332 H33F 110.7
C323 C332 H33G 110.7
C331 C332 H33G 110.7
H33F C332 H33G 108.8
C322 C333 H33H 109.5
C322 C333 H33I 109.5
H33H C333 H33I 109.5
C322 C333 H33J 109.5
H33H C333 H33J 109.5
H33I C333 H33J 109.5
C342 C341 N3C 116.5(4)
C342 C341 H34C 108.2
N3C C341 H34C 108.2
C342 C341 H34D 108.2
N3C C341 H34D 108.2
H34C C341 H34D 107.3
C341 C342 C343 109.1(4)
C341 C342 H34E 109.9
C343 C342 H34E 109.9
C341 C342 H34F 109.9
C343 C342 H34F 109.9
H34E C342 H34F 108.3
C342 C343 H34G 109.5
C342 C343 H34H 109.5
H34G C343 H34H 109.5
C342 C343 H34I 109.5
H34G C343 H34I 109.5
H34H C343 H34I 109.5
C431 N4C C441 119.2(4)
C431 N4C C421 116.2(4)
C441 N4C C421 105.7(4)
C431 N4C C411 111.1(4)
C441 N4C C411 103.1(4)
C421 N4C C411 99.0(4)
C412 C411 N4C 117.2(4)
C412 C411 H41C 108.0
N4C C411 H41C 108.0
C412 C411 H41D 108.0
N4C C411 H41D 108.0
H41C C411 H41D 107.2
C411 C412 C413 108.8(5)
C411 C412 H41E 109.9
C413 C412 H41E 109.9
C411 C412 H41F 109.9
C413 C412 H41F 109.9
H41E C412 H41F 108.3
C412 C413 H41G 109.5
C412 C413 H41H 109.5
H41G C413 H41H 109.5
C412 C413 H41I 109.5
H41G C413 H41I 109.5
H41H C413 H41I 109.5
C422 C421 N4C 114.0(4)
C422 C421 H42C 108.8
N4C C421 H42C 108.8
C422 C421 H42D 108.8
N4C C421 H42D 108.8
H42C C421 H42D 107.6
C421 C422 C423 109.3(6)
C421 C422 H42E 109.8
C423 C422 H42E 109.8
C421 C422 H42F 109.8
C423 C422 H42F 109.8
H42E C422 H42F 108.3
C422 C423 H42G 109.5
C422 C423 H42H 109.5
H42G C423 H42H 109.5
C422 C423 H42I 109.5
H42G C423 H42I 109.5
H42H C423 H42I 109.5
N4C C431 C432 118.2(6)
N4C C431 H43A 107.8
C432 C431 H43A 107.8
N4C C431 H43B 107.8
C432 C431 H43B 107.8
H43A C431 H43B 107.1
C431 C432 C433 112.8(8)
C431 C432 H43C 109.0
C433 C432 H43C 109.0
C431 C432 H43G 109.0
C433 C432 H43G 109.0
H43C C432 H43G 107.8
C432 C433 H43D 109.5
C432 C433 H43E 109.5
H43D C433 H43E 109.5
C432 C433 H43F 109.5
H43D C433 H43F 109.5
H43E C433 H43F 109.5
C442 C441 N4C 112.3(3)
C442 C441 H44A 109.1
N4C C441 H44A 109.1
C442 C441 H44B 109.1
N4C C441 H44B 109.1
H44A C441 H44B 107.9
C441 C442 C443 110.1(4)
C441 C442 H44C 109.6
C443 C442 H44C 109.6
C441 C442 H44D 109.6
C443 C442 H44D 109.6
H44C C442 H44D 108.1
C442 C443 H44E 109.5
C442 C443 H44F 109.5
H44E C443 H44F 109.5
C442 C443 H44G 109.5
H44E C443 H44G 109.5
H44F C443 H44G 109.5
C1S N1S C3S 134.7(10)
C1S N1S C4S 112.6(9)
C3S N1S C4S 112.6(5)
N1S C1S O1S 124.2(12)
N1S C1S C2S 106.6(8)
O1S C1S C2S 129.2(9)
C1S C2S H2SA 109.5
C1S C2S H2SB 109.5
H2SA C2S H2SB 109.5
C1S C2S H2SC 109.5
H2SA C2S H2SC 109.5
H2SB C2S H2SC 109.5
N1S C3S H3SA 109.5
N1S C3S H3SB 109.5
H3SA C3S H3SB 109.5
N1S C3S H3SC 109.5
H3SA C3S H3SC 109.5
H3SB C3S H3SC 109.5
N1S C4S H4SA 109.5
N1S C4S H4SB 109.5
H4SA C4S H4SB 109.5
N1S C4S H4SC 109.5
H4SA C4S H4SC 109.5
H4SB C4S H4SC 109.5
C5S N2S C7S 133.8(7)
C5S N2S C8S 112.8(7)
C7S N2S C8S 113.4(5)
N2S C5S O2S 129.6(9)
N2S C5S C6S 110.9(7)
O2S C5S C6S 119.5(6)
C5S C6S H6SA 109.5
C5S C6S H6SB 109.5
H6SA C6S H6SB 109.5
C5S C6S H6SC 109.5
H6SA C6S H6SC 109.5
H6SB C6S H6SC 109.5
N2S C7S H7SA 109.5
N2S C7S H7SB 109.5
H7SA C7S H7SB 109.5
N2S C7S H7SC 109.5
H7SA C7S H7SC 109.5
H7SB C7S H7SC 109.5
N2S C8S H8SA 109.5
N2S C8S H8SB 109.5
H8SA C8S H8SB 109.5
N2S C8S H8SC 109.5
H8SA C8S H8SC 109.5
H8SB C8S H8SC 109.5

loop_
_geom_bond_atom_site_label_1
_geom_bond_atom_site_label_2
_geom_bond_distance
Co1 N4 1.994(4)
Co1 N3 1.996(3)
Co1 N11 2.008(3)
Co1 N1 2.230(3)
Co1 Cl1 2.5612(11)
Co2 N12 1.982(3)
Co2 N6 1.982(4)
Co2 N5 2.009(4)
Co2 N2 2.271(3)
Co2 Cl1 2.5481(11)
O1 C3 1.249(5)
O2 C7 1.255(5)
O3 C16 1.241(4)
O4 C20 1.262(5)
N1 C5 1.465(5)
N1 C1 1.469(5)
N1 C9 1.481(5)
N2 C14 1.465(5)
N2 C13 1.470(5)
N2 C18 1.484(5)
N3 C3 1.373(5)
N3 C2 1.462(5)
N4 C7 1.365(5)
N4 C6 1.468(5)
N5 C16 1.345(5)
N5 C15 1.455(5)
N6 C20 1.373(5)
N6 C19 1.478(5)
N7 C3 1.372(5)
N7 C4 1.477(5)
N7 H7N 0.90(4)
N8 C7 1.374(5)
N8 C8 1.459(5)
N8 H8N 0.76(4)
N9 C16 1.372(5)
N9 C17 1.463(5)
N9 H9N 0.71(4)
N10 C20 1.367(5)
N10 C21 1.492(5)
N10 H10N 0.87(4)
N11 C10 1.350(4)
N11 N12 1.361(4)
N12 C12 1.352(5)
C1 C2 1.524(6)
C1 H1A 0.9900
C1 H1B 0.9900
C2 H2A 0.9900
C2 H2B 0.9900
C4 C24 1.507(6)
C4 C22 1.515(5)
C4 C23 1.549(6)
C5 C6 1.540(6)
C5 H5A 0.9900
C5 H5B 0.9900
C6 H6A 0.9900
C6 H6B 0.9900
C8 C26 1.497(6)
C8 C25 1.523(6)
C8 C27 1.525(6)
C9 C10 1.494(5)
C9 H9A 0.9900
C9 H9B 0.9900
C10 C11 1.389(5)
C11 C12 1.372(6)
C11 H11 0.9500
C12 C13 1.523(6)
C13 H13A 0.9900
C13 H13B 0.9900
C14 C15 1.540(6)
C14 H14A 0.9900
C14 H14B 0.9900
C15 H15A 0.9900
C15 H15B 0.9900
C17 C30 1.524(5)
C17 C29 1.526(5)
C17 C28 1.527(5)
C18 C19 1.511(6)
C18 H18A 0.9900
C18 H18B 0.9900
C19 H19A 0.9900
C19 H19B 0.9900
C21 C32 1.507(6)
C21 C31 1.527(6)
C21 C33 1.540(6)
C22 H22A 0.9800
C22 H22B 0.9800
C22 H22C 0.9800
C23 H23A 0.9800
C23 H23B 0.9800
C23 H23C 0.9800
C24 H24A 0.9800
C24 H24B 0.9800
C24 H24C 0.9800
C25 H25A 0.9800
C25 H25B 0.9800
C25 H25C 0.9800
C26 H26A 0.9800
C26 H26B 0.9800
C26 H26C 0.9800
C27 H27A 0.9800
C27 H27B 0.9800
C27 H27C 0.9800
C28 H28A 0.9800
C28 H28B 0.9800
C28 H28C 0.9800
C29 H29A 0.9800
C29 H29B 0.9800
C29 H29C 0.9800
C30 H30A 0.9800
C30 H30B 0.9800
C30 H30C 0.9800
C31 H31A 0.9800
C31 H31B 0.9800
C31 H31C 0.9800
C32 H32A 0.9800
C32 H32B 0.9800
C32 H32C 0.9800
C33 H33A 0.9800
C33 H33B 0.9800
C33 H33C 0.9800
Co11 N44 1.981(4)
Co11 N43 1.993(4)
Co11 N51 2.009(4)
Co11 N41 2.229(3)
Co11 Cl11 2.5817(12)
Co12 N46 1.994(4)
Co12 N52 1.997(4)
Co12 N45 1.998(4)
Co12 N42 2.238(4)
Co12 Cl11 2.5897(12)
O41 C43 1.245(5)
O42 C47 1.259(5)
O43 C56 1.255(5)
O44 C60 1.241(5)
N41 C41 1.464(5)
N41 C45 1.473(5)
N41 C49 1.482(5)
N42 C58 1.344(8)
N42 C54 1.355(7)
N42 C53 1.409(7)
N43 C43 1.352(5)
N43 C42 1.480(5)
N44 C47 1.347(5)
N44 C46 1.470(5)
N45 C56 1.350(6)
N45 C55 1.479(5)
N46 C60 1.353(6)
N46 C59 1.478(5)
N47 C43 1.380(6)
N47 C44 1.479(6)
N47 H47N 0.61(5)
N48 C47 1.381(5)
N48 C48 1.470(5)
N48 H48N 0.91(4)
N49 C56 1.370(6)
N49 C57 1.468(6)
N49 H49N 0.62(5)
N50 C60 1.353(6)
N50 C61 1.490(6)
N50 H50N 0.92(5)
N51 C50 1.333(5)
N51 N52 1.351(5)
N52 C52 1.330(5)
C41 C42 1.517(6)
C41 H41A 0.9900
C41 H41B 0.9900
C42 H42A 0.9900
C42 H42B 0.9900
C44 C63 1.511(7)
C44 C64 1.518(7)
C44 C62 1.534(6)
C45 C46 1.512(6)
C45 H45A 0.9900
C45 H45B 0.9900
C46 H46A 0.9900
C46 H46B 0.9900
C48 C67 1.515(6)
C48 C66 1.515(6)
C48 C65 1.534(6)
C49 C50 1.489(6)
C49 H49A 0.9900
C49 H49B 0.9900
C50 C51 1.368(6)
C51 C52 1.381(7)
C51 H51 0.9500
C52 C53 1.514(7)
C53 H53A 0.9900
C53 H53B 0.9900
C54 C55 1.452(8)
C54 H54A 0.9900
C54 H54B 0.9900
C55 H55A 0.9900
C55 H55B 0.9900
C57 C70 1.510(6)
C57 C68 1.519(6)
C57 C69 1.520(6)
C58 C59 1.417(9)
C58 H58A 0.9900
C58 H58B 0.9900
C59 H59A 0.9900
C59 H59B 0.9900
C61 C71 1.496(6)
C61 C73 1.538(6)
C61 C72 1.547(6)
C62 H62A 0.9800
C62 H62B 0.9800
C62 H62C 0.9800
C63 H63A 0.9800
C63 H63B 0.9800
C63 H63C 0.9800
C64 H64A 0.9800
C64 H64B 0.9800
C64 H64C 0.9800
C65 H65A 0.9800
C65 H65B 0.9800
C65 H65C 0.9800
C66 H66A 0.9800
C66 H66B 0.9800
C66 H66C 0.9800
C67 H67A 0.9800
C67 H67B 0.9800
C67 H67C 0.9800
C68 H68A 0.9800
C68 H68B 0.9800
C68 H68C 0.9800
C69 H69A 0.9800
C69 H69B 0.9800
C69 H69C 0.9800
C70 H70A 0.9800
C70 H70B 0.9800
C70 H70C 0.9800
C71 H71A 0.9800
C71 H71B 0.9800
C71 H71C 0.9800
C72 H72A 0.9800
C72 H72B 0.9800
C72 H72C 0.9800
C73 H73A 0.9800
C73 H73B 0.9800
C73 H73C 0.9800
N1C C141 1.508(5)
N1C C121 1.512(5)
N1C C111 1.517(5)
N1C C131 1.519(5)
C111 C112 1.520(6)
C111 H11C 0.9900
C111 H11D 0.9900
C112 C113 1.486(6)
C112 H11E 0.9900
C112 H11F 0.9900
C113 H11G 0.9800
C113 H11H 0.9800
C113 H11I 0.9800
C121 C122 1.538(6)
C121 H12C 0.9900
C121 H12D 0.9900
C122 C123 1.529(7)
C122 H12E 0.9900
C122 H12F 0.9900
C123 H12G 0.9800
C123 H12H 0.9800
C123 H12I 0.9800
C131 C132 1.510(6)
C131 H13C 0.9900
C131 H13D 0.9900
C132 C133 1.517(6)
C132 H13E 0.9900
C132 H13F 0.9900
C133 H13G 0.9800
C133 H13H 0.9800
C133 H13I 0.9800
C141 C142 1.504(6)
C141 H14C 0.9900
C141 H14D 0.9900
C142 C143 1.501(7)
C142 H14E 0.9900
C142 H14F 0.9900
C143 H14G 0.9800
C143 H14H 0.9800
C143 H14I 0.9800
N2C C221 1.513(6)
N2C C241 1.514(5)
N2C C231 1.523(5)
N2C C211 1.530(5)
C211 C212 1.497(6)
C211 H21C 0.9900
C211 H21D 0.9900
C212 C213 1.506(7)
C212 H21E 0.9900
C212 H21F 0.9900
C213 H21G 0.9800
C213 H21H 0.9800
C213 H21I 0.9800
C221 C222 1.421(7)
C221 H22C 0.9900
C221 H22D 0.9900
C222 C223 1.602(7)
C222 H22E 0.9900
C222 H22F 0.9900
C223 H22G 0.9800
C223 H22H 0.9800
C223 H22I 0.9800
C231 C232 1.505(6)
C231 H23C 0.9900
C231 H23D 0.9900
C232 C233 1.547(6)
C232 H23E 0.9900
C232 H23F 0.9900
C233 H23G 0.9800
C233 H23H 0.9800
C233 H23I 0.9800
C241 C242 1.526(6)
C241 H24C 0.9900
C241 H24D 0.9900
C242 C243 1.533(6)
C242 H24E 0.9900
C242 H24F 0.9900
C243 H24G 0.9800
C243 H24H 0.9800
C243 H24I 0.9800
N3C C311 1.504(5)
N3C C321 1.507(5)
N3C C331 1.520(5)
N3C C341 1.528(5)
C311 C312 1.514(6)
C311 H31D 0.9900
C311 H31E 0.9900
C312 C313 1.526(6)
C312 H31F 0.9900
C312 H31G 0.9900
C313 H31H 0.9800
C313 H31I 0.9800
C313 H31J 0.9800
C321 C322 1.527(6)
C321 H32D 0.9900
C321 H32E 0.9900
C322 C333 1.518(7)
C322 H32F 0.9900
C322 H32G 0.9900
C323 C332 1.536(7)
C323 H32H 0.9800
C323 H32I 0.9800
C323 H32J 0.9800
C331 C332 1.539(6)
C331 H33D 0.9900
C331 H33E 0.9900
C332 H33F 0.9900
C332 H33G 0.9900
C333 H33H 0.9800
C333 H33I 0.9800
C333 H33J 0.9800
C341 C342 1.484(6)
C341 H34C 0.9900
C341 H34D 0.9900
C342 C343 1.533(6)
C342 H34E 0.9900
C342 H34F 0.9900
C343 H34G 0.9800
C343 H34H 0.9800
C343 H34I 0.9800
N4C C431 1.359(6)
N4C C441 1.495(4)
N4C C421 1.536(5)
N4C C411 1.598(6)
C411 C412 1.425(6)
C411 H41C 0.9900
C411 H41D 0.9900
C412 C413 1.521(7)
C412 H41E 0.9900
C412 H41F 0.9900
C413 H41G 0.9800
C413 H41H 0.9800
C413 H41I 0.9800
C421 C422 1.432(5)
C421 H42C 0.9900
C421 H42D 0.9900
C422 C423 1.524(5)
C422 H42E 0.9900
C422 H42F 0.9900
C423 H42G 0.9800
C423 H42H 0.9800
C423 H42I 0.9800
C431 C432 1.488(5)
C431 H43A 0.9900
C431 H43B 0.9900
C432 C433 1.489(12)
C432 H43C 0.9900
C432 H43G 0.9900
C433 H43D 0.9800
C433 H43E 0.9800
C433 H43F 0.9800
C441 C442 1.447(5)
C441 H44A 0.9900
C441 H44B 0.9900
C442 C443 1.522(5)
C442 H44C 0.9900
C442 H44D 0.9900
C443 H44E 0.9800
C443 H44F 0.9800
C443 H44G 0.9800
O1S C1S 1.245(8)
N1S C1S 1.184(9)
N1S C3S 1.470(8)
N1S C4S 1.706(9)
C1S C2S 1.571(12)
C2S H2SA 0.9800
C2S H2SB 0.9800
C2S H2SC 0.9800
C3S H3SA 0.9800
C3S H3SB 0.9800
C3S H3SC 0.9800
C4S H4SA 0.9800
C4S H4SB 0.9800
C4S H4SC 0.9800
O2S C5S 1.223(7)
N2S C5S 1.202(7)
N2S C7S 1.443(6)
N2S C8S 1.593(7)
C5S C6S 1.611(9)
C6S H6SA 0.9800
C6S H6SB 0.9800
C6S H6SC 0.9800
C7S H7SA 0.9800
C7S H7SB 0.9800
C7S H7SC 0.9800
C8S H8SA 0.9800
C8S H8SB 0.9800
C8S H8SC 0.9800

loop_
_geom_hbond_atom_site_label_D
_geom_hbond_atom_site_label_H
_geom_hbond_atom_site_label_A
_geom_hbond_distance_DH
_geom_hbond_distance_HA
_geom_hbond_distance_DA
_geom_hbond_angle_DHA
N7 H7N Cl1 0.90(4) 2.37(4) 3.271(4) 178(3)
N8 H8N Cl1 0.76(4) 2.73(4) 3.382(4) 146(4)
N9 H9N Cl1 0.71(4) 2.76(4) 3.434(4) 158(5)
N10 H10N Cl1 0.87(4) 2.44(4) 3.269(4) 159(3)
N47 H47N Cl11 0.61(5) 2.76(5) 3.332(4) 157(7)
N48 H48N Cl11 0.91(4) 2.48(5) 3.386(4) 172(4)
N49 H49N Cl11 0.62(5) 2.79(5) 3.386(4) 165(7)
N50 H50N Cl11 0.92(5) 2.43(5) 3.333(4) 166(4)

loop_
_geom_torsion_atom_site_label_1
_geom_torsion_atom_site_label_2
_geom_torsion_atom_site_label_3
_geom_torsion_atom_site_label_4
_geom_torsion
N12 Co2 Cl1 Co1 -0.83(10)
N6 Co2 Cl1 Co1 -121.12(11)
N5 Co2 Cl1 Co1 117.80(10)
N2 Co2 Cl1 Co1 6.7(4)
N4 Co1 Cl1 Co2 128.22(11)
N3 Co1 Cl1 Co2 -109.40(10)
N11 Co1 Cl1 Co2 7.18(11)
N1 Co1 Cl1 Co2 21.0(4)
N4 Co1 N1 C5 13.2(3)
N3 Co1 N1 C5 -103.4(3)
N11 Co1 N1 C5 137.7(3)
Cl1 Co1 N1 C5 123.6(3)
N4 Co1 N1 C1 133.6(3)
N3 Co1 N1 C1 17.0(2)
N11 Co1 N1 C1 -101.9(3)
Cl1 Co1 N1 C1 -116.0(4)
N4 Co1 N1 C9 -108.7(3)
N3 Co1 N1 C9 134.6(3)
N11 Co1 N1 C9 15.7(3)
Cl1 Co1 N1 C9 1.6(5)
N12 Co2 N2 C14 134.6(3)
N6 Co2 N2 C14 -103.0(3)
N5 Co2 N2 C14 12.7(3)
Cl1 Co2 N2 C14 126.8(3)
N12 Co2 N2 C13 11.5(3)
N6 Co2 N2 C13 133.9(3)
N5 Co2 N2 C13 -110.5(3)
Cl1 Co2 N2 C13 3.7(5)
N12 Co2 N2 C18 -106.5(3)
N6 Co2 N2 C18 15.9(3)
N5 Co2 N2 C18 131.6(3)
Cl1 Co2 N2 C18 -114.3(4)
N4 Co1 N3 C3 103.5(4)
N11 Co1 N3 C3 -106.8(4)
N1 Co1 N3 C3 -179.3(4)
Cl1 Co1 N3 C3 -11.8(4)
N4 Co1 N3 C2 -66.8(3)
N11 Co1 N3 C2 82.9(3)
N1 Co1 N3 C2 10.4(3)
Cl1 Co1 N3 C2 178.0(2)
N3 Co1 N4 C7 -54.1(4)
N11 Co1 N4 C7 157.8(3)
N1 Co1 N4 C7 -132.5(4)
Cl1 Co1 N4 C7 63.3(3)
N3 Co1 N4 C6 93.5(3)
N11 Co1 N4 C6 -54.7(3)
N1 Co1 N4 C6 15.0(3)
Cl1 Co1 N4 C6 -149.2(3)
N12 Co2 N5 C16 165.1(3)
N6 Co2 N5 C16 -46.1(3)
N2 Co2 N5 C16 -125.0(3)
Cl1 Co2 N5 C16 69.5(3)
N12 Co2 N5 C15 -53.3(3)
N6 Co2 N5 C15 95.6(3)
N2 Co2 N5 C15 16.7(3)
Cl1 Co2 N5 C15 -148.8(2)
N12 Co2 N6 C20 -114.6(4)
N5 Co2 N6 C20 97.0(4)
N2 Co2 N6 C20 173.9(4)
Cl1 Co2 N6 C20 -18.2(4)
N12 Co2 N6 C19 81.4(3)
N5 Co2 N6 C19 -67.0(3)
N2 Co2 N6 C19 9.9(3)
Cl1 Co2 N6 C19 177.8(3)
N4 Co1 N11 C10 71.4(4)
N3 Co1 N11 C10 -76.4(4)
N1 Co1 N11 C10 -0.4(3)
Cl1 Co1 N11 C10 175.7(3)
N4 Co1 N11 N12 -122.4(3)
N3 Co1 N11 N12 89.8(4)
N1 Co1 N11 N12 165.8(4)
Cl1 Co1 N11 N12 -18.1(3)
C10 N11 N12 C12 1.0(5)
Co1 N11 N12 C12 -166.4(3)
C10 N11 N12 Co2 -168.1(3)
Co1 N11 N12 Co2 24.6(5)
N6 Co2 N12 C12 -72.5(3)
N5 Co2 N12 C12 74.6(3)
N2 Co2 N12 C12 2.7(3)
Cl1 Co2 N12 C12 -179.4(3)
N6 Co2 N12 N11 95.2(3)
N5 Co2 N12 N11 -117.8(3)
N2 Co2 N12 N11 170.3(4)
Cl1 Co2 N12 N11 -11.7(3)
C5 N1 C1 C2 74.1(4)
C9 N1 C1 C2 -158.3(3)
Co1 N1 C1 C2 -40.8(4)
C3 N3 C2 C1 151.7(4)
Co1 N3 C2 C1 -35.7(4)
N1 C1 C2 N3 53.2(4)
C4 N7 C3 O1 -1.9(7)
C4 N7 C3 N3 177.3(4)
C2 N3 C3 O1 -3.0(6)
Co1 N3 C3 O1 -173.2(3)
C2 N3 C3 N7 177.9(3)
Co1 N3 C3 N7 7.6(6)
C3 N7 C4 C24 -54.9(6)
C3 N7 C4 C22 -175.4(4)
C3 N7 C4 C23 67.3(5)
C1 N1 C5 C6 -149.5(3)
C9 N1 C5 C6 83.7(4)
Co1 N1 C5 C6 -37.0(4)
C7 N4 C6 C5 111.0(4)
Co1 N4 C6 C5 -40.0(4)
N1 C5 C6 N4 51.3(4)
C6 N4 C7 O2 -8.1(6)
Co1 N4 C7 O2 139.2(4)
C6 N4 C7 N8 173.0(4)
Co1 N4 C7 N8 -39.7(5)
C8 N8 C7 O2 -17.5(7)
C8 N8 C7 N4 161.5(4)
C7 N8 C8 C26 69.6(5)
C7 N8 C8 C25 -173.2(4)
C7 N8 C8 C27 -55.1(6)
C5 N1 C9 C10 -145.4(4)
C1 N1 C9 C10 85.9(4)
Co1 N1 C9 C10 -26.7(4)
N12 N11 C10 C11 -0.9(5)
Co1 N11 C10 C11 167.9(3)
N12 N11 C10 C9 175.5(4)
Co1 N11 C10 C9 -15.7(5)
N1 C9 C10 N11 28.3(5)
N1 C9 C10 C11 -156.4(5)
N11 C10 C11 C12 0.5(5)
C9 C10 C11 C12 -175.0(5)
N11 N12 C12 C11 -0.7(5)
Co2 N12 C12 C11 169.5(3)
N11 N12 C12 C13 173.4(3)
Co2 N12 C12 C13 -16.4(5)
C10 C11 C12 N12 0.1(5)
C10 C11 C12 C13 -172.6(5)
C14 N2 C13 C12 -140.0(4)
C18 N2 C13 C12 90.3(4)
Co2 N2 C13 C12 -21.4(4)
N12 C12 C13 N2 24.9(5)
C11 C12 C13 N2 -162.8(5)
C13 N2 C14 C15 84.1(4)
C18 N2 C14 C15 -147.6(4)
Co2 N2 C14 C15 -37.4(4)
C16 N5 C15 C14 100.9(4)
Co2 N5 C15 C14 -42.8(4)
N2 C14 C15 N5 53.9(5)
C15 N5 C16 O3 -3.1(6)
Co2 N5 C16 O3 137.7(4)
C15 N5 C16 N9 175.1(3)
Co2 N5 C16 N9 -44.0(4)
C17 N9 C16 O3 -19.5(6)
C17 N9 C16 N5 162.1(4)
C16 N9 C17 C30 -52.3(5)
C16 N9 C17 C29 71.7(5)
C16 N9 C17 C28 -170.7(4)
C14 N2 C18 C19 73.7(5)
C13 N2 C18 C19 -156.9(4)
Co2 N2 C18 C19 -39.2(4)
C20 N6 C19 C18 157.4(4)
Co2 N6 C19 C18 -34.4(5)
N2 C18 C19 N6 51.5(5)
C21 N10 C20 O4 -11.0(7)
C21 N10 C20 N6 169.2(4)
C19 N6 C20 O4 3.2(6)
Co2 N6 C20 O4 -161.1(3)
C19 N6 C20 N10 -177.1(4)
Co2 N6 C20 N10 18.6(6)
C20 N10 C21 C32 63.7(5)
C20 N10 C21 C31 -176.7(4)
C20 N10 C21 C33 -58.6(5)
N44 Co11 Cl11 Co12 124.71(11)
N43 Co11 Cl11 Co12 -110.97(11)
N51 Co11 Cl11 Co12 4.54(11)
N41 Co11 Cl11 Co12 20.2(4)
N46 Co12 Cl11 Co11 -113.66(13)
N52 Co12 Cl11 Co11 1.15(12)
N45 Co12 Cl11 Co11 123.01(12)
N42 Co12 Cl11 Co11 17.7(4)
N44 Co11 N41 C41 133.7(3)
N43 Co11 N41 C41 15.4(3)
N51 Co11 N41 C41 -102.7(3)
Cl11 Co11 N41 C41 -118.7(4)
N44 Co11 N41 C45 13.6(3)
N43 Co11 N41 C45 -104.8(3)
N51 Co11 N41 C45 137.2(3)
Cl11 Co11 N41 C45 121.2(4)
N44 Co11 N41 C49 -107.5(3)
N43 Co11 N41 C49 134.2(3)
N51 Co11 N41 C49 16.2(3)
Cl11 Co11 N41 C49 0.1(5)
N46 Co12 N42 C58 3.7(8)
N52 Co12 N42 C58 -113.6(8)
N45 Co12 N42 C58 120.7(8)
Cl11 Co12 N42 C58 -130.5(8)
N46 Co12 N42 C54 -115.0(7)
N52 Co12 N42 C54 127.7(7)
N45 Co12 N42 C54 2.1(7)
Cl11 Co12 N42 C54 110.8(7)
N46 Co12 N42 C53 123.1(5)
N52 Co12 N42 C53 5.8(5)
N45 Co12 N42 C53 -119.8(5)
Cl11 Co12 N42 C53 -11.1(8)
N44 Co11 N43 C43 114.4(5)
N51 Co11 N43 C43 -96.2(5)
N41 Co11 N43 C43 -168.8(5)
Cl11 Co11 N43 C43 -1.4(5)
N44 Co11 N43 C42 -65.2(3)
N51 Co11 N43 C42 84.1(3)
N41 Co11 N43 C42 11.6(3)
Cl11 Co11 N43 C42 178.9(3)
N43 Co11 N44 C47 -60.4(4)
N51 Co11 N44 C47 151.8(4)
N41 Co11 N44 C47 -138.0(4)
Cl11 Co11 N44 C47 58.5(4)
N43 Co11 N44 C46 92.4(3)
N51 Co11 N44 C46 -55.4(4)
N41 Co11 N44 C46 14.9(3)
Cl11 Co11 N44 C46 -148.7(3)
N46 Co12 N45 C56 -60.2(4)
N52 Co12 N45 C56 153.1(4)
N42 Co12 N45 C56 -138.3(4)
Cl11 Co12 N45 C56 58.6(4)
N46 Co12 N45 C55 91.6(3)
N52 Co12 N45 C55 -55.1(3)
N42 Co12 N45 C55 13.5(3)
Cl11 Co12 N45 C55 -149.6(3)
N52 Co12 N46 C60 -104.1(5)
N45 Co12 N46 C60 106.8(5)
N42 Co12 N46 C60 -176.4(5)
Cl11 Co12 N46 C60 -9.4(5)
N52 Co12 N46 C59 80.8(4)
N45 Co12 N46 C59 -68.2(4)
N42 Co12 N46 C59 8.6(3)
Cl11 Co12 N46 C59 175.6(3)
N44 Co11 N51 C50 70.5(4)
N43 Co11 N51 C50 -77.6(4)
N41 Co11 N51 C50 -1.9(3)
Cl11 Co11 N51 C50 173.5(3)
N44 Co11 N51 N52 -118.1(4)
N43 Co11 N51 N52 93.8(4)
N41 Co11 N51 N52 169.5(4)
Cl11 Co11 N51 N52 -15.1(4)
C50 N51 N52 C52 1.7(5)
Co11 N51 N52 C52 -170.4(4)
C50 N51 N52 Co12 -165.1(3)
Co11 N51 N52 Co12 22.7(6)
N46 Co12 N52 C52 -68.7(4)
N45 Co12 N52 C52 78.1(4)
N42 Co12 N52 C52 7.4(4)
Cl11 Co12 N52 C52 -177.6(4)
N46 Co12 N52 N51 96.6(4)
N45 Co12 N52 N51 -116.5(4)
N42 Co12 N52 N51 172.7(4)
Cl11 Co12 N52 N51 -12.3(4)
C45 N41 C41 C42 75.8(4)
C49 N41 C41 C42 -156.8(4)
Co11 N41 C41 C42 -38.9(4)
C43 N43 C42 C41 143.8(4)
Co11 N43 C42 C41 -36.5(5)
N41 C41 C42 N43 51.5(5)
C42 N43 C43 O41 2.8(7)
Co11 N43 C43 O41 -176.8(4)
C42 N43 C43 N47 -175.8(4)
Co11 N43 C43 N47 4.6(7)
C44 N47 C43 O41 18.8(9)
C44 N47 C43 N43 -162.5(5)
C43 N47 C44 C63 53.6(7)
C43 N47 C44 C64 -71.9(7)
C43 N47 C44 C62 174.4(6)
C41 N41 C45 C46 -151.9(4)
C49 N41 C45 C46 81.4(4)
Co11 N41 C45 C46 -38.1(4)
C47 N44 C46 C45 116.1(4)
Co11 N44 C46 C45 -41.0(5)
N41 C45 C46 N44 52.9(5)
C46 N44 C47 O42 -7.4(7)
Co11 N44 C47 O42 145.3(4)
C46 N44 C47 N48 170.9(4)
Co11 N44 C47 N48 -36.4(6)
C48 N48 C47 O42 -26.4(7)
C48 N48 C47 N44 155.2(4)
C47 N48 C48 C67 -51.6(6)
C47 N48 C48 C66 72.8(6)
C47 N48 C48 C65 -169.7(4)
C41 N41 C49 C50 88.4(4)
C45 N41 C49 C50 -143.4(4)
Co11 N41 C49 C50 -26.2(4)
N52 N51 C50 C51 -2.2(6)
Co11 N51 C50 C51 171.0(4)
N52 N51 C50 C49 173.3(4)
Co11 N51 C50 C49 -13.5(6)
N41 C49 C50 N51 26.9(6)
N41 C49 C50 C51 -158.8(6)
N51 C50 C51 C52 1.7(7)
C49 C50 C51 C52 -172.9(6)
N51 N52 C52 C51 -0.7(7)
Co12 N52 C52 C51 167.9(4)
N51 N52 C52 C53 172.8(6)
Co12 N52 C52 C53 -18.6(8)
C50 C51 C52 N52 -0.6(7)
C50 C51 C52 C53 -172.5(8)
C58 N42 C53 C52 98.4(8)
C54 N42 C53 C52 -135.1(8)
Co12 N42 C53 C52 -15.8(9)
N52 C52 C53 N42 22.3(10)
C51 C52 C53 N42 -166.0(7)
C58 N42 C54 C55 -130.7(11)
C53 N42 C54 C55 103.5(9)
Co12 N42 C54 C55 -18.7(12)
N42 C54 C55 N45 30.9(12)
C56 N45 C55 C54 128.6(7)
Co12 N45 C55 C54 -26.6(7)
C55 N45 C56 O43 -0.8(7)
Co12 N45 C56 O43 150.8(4)
C55 N45 C56 N49 178.5(4)
Co12 N45 C56 N49 -29.9(6)
C57 N49 C56 O43 -15.5(8)
C57 N49 C56 N45 165.2(4)
C56 N49 C57 C70 -53.7(7)
C56 N49 C57 C68 -172.2(5)
C56 N49 C57 C69 71.2(6)
C54 N42 C58 C59 96.5(14)
C53 N42 C58 C59 -137.7(13)
Co12 N42 C58 C59 -18.0(16)
N42 C58 C59 N46 26.6(18)
C60 N46 C59 C58 164.6(9)
Co12 N46 C59 C58 -19.3(9)
C61 N50 C60 O44 2.9(8)
C61 N50 C60 N46 -178.0(4)
C59 N46 C60 O44 3.3(7)
Co12 N46 C60 O44 -171.7(4)
C59 N46 C60 N50 -175.8(4)
Co12 N46 C60 N50 9.2(7)
C60 N50 C61 C71 178.5(5)
C60 N50 C61 C73 -61.3(7)
C60 N50 C61 C72 58.3(6)
C141 N1C C111 C112 64.3(5)
C121 N1C C111 C112 -54.5(5)
C131 N1C C111 C112 -175.6(4)
N1C C111 C112 C113 -171.8(4)
C141 N1C C121 C122 -178.9(4)
C111 N1C C121 C122 -58.7(5)
C131 N1C C121 C122 60.7(5)
N1C C121 C122 C123 -176.6(5)
C141 N1C C131 C132 -69.0(5)
C121 N1C C131 C132 50.1(5)
C111 N1C C131 C132 170.9(4)
N1C C131 C132 C133 163.8(4)
C121 N1C C141 C142 179.6(4)
C111 N1C C141 C142 59.1(5)
C131 N1C C141 C142 -59.6(5)
N1C C141 C142 C143 -175.3(4)
C221 N2C C211 C212 -58.5(5)
C241 N2C C211 C212 60.8(5)
C231 N2C C211 C212 -178.0(4)
N2C C211 C212 C213 172.1(4)
C241 N2C C221 C222 -164.5(5)
C231 N2C C221 C222 74.2(6)
C211 N2C C221 C222 -44.8(6)
N2C C221 C222 C223 -166.6(4)
C221 N2C C231 C232 -176.1(4)
C241 N2C C231 C232 65.0(5)
C211 N2C C231 C232 -54.1(5)
N2C C231 C232 C233 -159.4(4)
C221 N2C C241 C242 -71.9(4)
C231 N2C C241 C242 47.3(5)
C211 N2C C241 C242 165.9(4)
N2C C241 C242 C243 172.7(4)
C321 N3C C311 C312 69.0(5)
C331 N3C C311 C312 -48.2(6)
C341 N3C C311 C312 -169.9(4)
N3C C311 C312 C313 -170.4(5)
C311 N3C C321 C322 65.2(5)
C331 N3C C321 C322 -173.9(4)
C341 N3C C321 C322 -53.1(5)
N3C C321 C322 C333 173.4(4)
C311 N3C C331 C332 -61.2(5)
C321 N3C C331 C332 178.2(4)
C341 N3C C331 C332 57.5(5)
N3C C331 C332 C323 176.2(4)
C311 N3C C341 C342 -176.4(4)
C321 N3C C341 C342 -55.5(5)
C331 N3C C341 C342 61.9(5)
N3C C341 C342 C343 178.0(4)
C431 N4C C411 C412 -48.0(6)
C441 N4C C411 C412 80.7(5)
C421 N4C C411 C412 -170.7(5)
N4C C411 C412 C413 -173.1(4)
C431 N4C C421 C422 74.2(9)
C441 N4C C421 C422 -60.4(10)
C411 N4C C421 C422 -166.8(9)
N4C C421 C422 C423 150.9(8)
C441 N4C C431 C432 170.1(9)
C421 N4C C431 C432 41.8(10)
C411 N4C C431 C432 -70.4(9)
N4C C431 C432 C433 178.9(9)
C431 N4C C441 C442 15.2(12)
C421 N4C C441 C442 148.2(10)
C411 N4C C441 C442 -108.4(10)
N4C C441 C442 C443 -164.0(9)
C3S N1S C1S O1S 176.4(6)
C4S N1S C1S O1S 0.8(10)
C3S N1S C1S C2S -2.7(11)
C4S N1S C1S C2S -178.3(5)
C7S N2S C5S O2S 179.7(5)
C8S N2S C5S O2S -0.7(9)
C7S N2S C5S C6S 0.2(9)
C8S N2S C5S C6S 179.8(4)
